data_7133540
loop_
_publ_author_name
'Seed, John A.'
'Cleaves, Peter A.'
'Hatton, Georgina R.'
'King, David M.'
'Tuna, Floriana'
'Wooles, Ashley J.'
'Chilton, Nicholas F.'
'Liddle, Stephen T.'

_publ_section_title
;
 Reactivity of a triamidoamine terminal uranium(VI)-nitride with
 3d-transition metal metallocenes.
;
_journal_issue 73
_journal_name_full 'Chemical communications (Cambridge, England)'
_journal_page_first 9990
_journal_page_last 9993
_journal_paper_doi 10.1039/d4cc03846k
_journal_volume 60
_journal_year 2024
_chemical_formula_moiety 'C43 H85 N5 Si3 U V'
_chemical_formula_sum 'C43 H85 N5 Si3 U V'
_chemical_formula_weight 1045.39
_space_group_crystal_system monoclinic
_space_group_IT_number 14
_space_group_name_Hall '-P 2ybc'
_space_group_name_H-M_alt 'P 1 21/c 1'
_atom_sites_solution_hydrogens geom
_atom_sites_solution_primary direct
_atom_sites_solution_secondary difmap
_audit_creation_date 2024-07-26
_audit_creation_method
;
Olex2 1.2
(compiled 2018.05.29 svn.r3508 for OlexSys, GUI svn.r5506)
;
_audit_update_record
;
2024-07-26 deposited with the CCDC.	2024-08-13 downloaded from the CCDC.
;
_cell_angle_alpha 90
_cell_angle_beta 90.1352(16)
_cell_angle_gamma 90
_cell_formula_units_Z 8
_cell_length_a 19.8279(4)
_cell_length_b 23.7780(3)
_cell_length_c 20.6637(3)
_cell_measurement_reflns_used 18273
_cell_measurement_temperature 120(2)
_cell_measurement_theta_max 73.5430
_cell_measurement_theta_min 4.3330
_cell_volume 9742.2(3)
_computing_cell_refinement
;
CrysAlisPro, Agilent Technologies,
Version 1.171.37.35 (release 13-08-2014 CrysAlis171 .NET)
(compiled Aug 13 2014,18:06:01)
;
_computing_data_collection
;
CrysAlisPro, Agilent Technologies,
Version 1.171.37.35 (release 13-08-2014 CrysAlis171 .NET)
(compiled Aug 13 2014,18:06:01)
;
_computing_data_reduction
;
CrysAlisPro, Agilent Technologies,
Version 1.171.37.35 (release 13-08-2014 CrysAlis171 .NET)
(compiled Aug 13 2014,18:06:01)
;
_computing_molecular_graphics 'Olex2 (Dolomanov et al., 2009)'
_computing_publication_material 'Olex2 (Dolomanov et al., 2009)'
_computing_structure_refinement 'ShelXL (Sheldrick, 2015)'
_computing_structure_solution 'ShelXT (Sheldrick, 2015)'
_diffrn_ambient_environment N~2~
_diffrn_ambient_temperature 120(2)
_diffrn_crystal_treatment 'flash frozen in gaseous N2'
_diffrn_detector 'CCD plate'
_diffrn_detector_area_resol_mean 5.2349
_diffrn_detector_type AtlasS2
_diffrn_measured_fraction_theta_full 0.946
_diffrn_measured_fraction_theta_max 0.914
_diffrn_measurement_details
;
#__ type_ start__ end____ width___ exp.time_
  1 omega  -23.00   31.00   1.0000   15.0000
omega____ theta____ kappa____ phi______ frames
    -      -38.5000   38.0000  150.0000 54

#__ type_ start__ end____ width___ exp.time_
  2 omega  -51.00   34.00   1.0000   15.0000
omega____ theta____ kappa____ phi______ frames
    -      -38.5000   19.0000  -60.0000 85

#__ type_ start__ end____ width___ exp.time_
  3 omega  -49.00   33.00   1.0000   15.0000
omega____ theta____ kappa____ phi______ frames
    -      -38.5000   38.0000   30.0000 82

#__ type_ start__ end____ width___ exp.time_
  4 omega   33.00   97.00   1.0000   60.0000
omega____ theta____ kappa____ phi______ frames
    -      104.5000  -45.0000  -30.0000 64

#__ type_ start__ end____ width___ exp.time_
  5 omega   30.00   81.00   1.0000   42.0000
omega____ theta____ kappa____ phi______ frames
    -      104.5000  -30.0000   60.0000 51

#__ type_ start__ end____ width___ exp.time_
  6 omega  139.00  178.00   1.0000   42.0000
omega____ theta____ kappa____ phi______ frames
    -      104.5000   30.0000   30.0000 39

#__ type_ start__ end____ width___ exp.time_
  7 omega   62.00   96.00   1.0000   42.0000
omega____ theta____ kappa____ phi______ frames
    -      104.5000  -45.0000   90.0000 34

#__ type_ start__ end____ width___ exp.time_
  8 omega   35.00   98.00   1.0000   42.0000
omega____ theta____ kappa____ phi______ frames
    -      104.5000  -45.0000  -90.0000 63

#__ type_ start__ end____ width___ exp.time_
  9 omega   30.00   72.00   1.0000   42.0000
omega____ theta____ kappa____ phi______ frames
    -      104.5000  -30.0000  150.0000 42

#__ type_ start__ end____ width___ exp.time_
 10 omega  109.00  178.00   1.0000   42.0000
omega____ theta____ kappa____ phi______ frames
    -      104.5000   30.0000  -30.0000 69

#__ type_ start__ end____ width___ exp.time_
 11 omega   28.00   78.00   1.0000   42.0000
omega____ theta____ kappa____ phi______ frames
    -      104.5000  -94.0000  -90.0000 50

#__ type_ start__ end____ width___ exp.time_
 12 omega   16.00   44.00   1.0000   42.0000
omega____ theta____ kappa____ phi______ frames
    -       43.0792   57.0000 -120.0000 28
;
_diffrn_measurement_device 'four-circle diffractometer'
_diffrn_measurement_device_type 'GV1000, AtlasS2'
_diffrn_measurement_method '\w scans'
_diffrn_measurement_specimen_support 'MiTeGen micromount'
_diffrn_orient_matrix_UB_11 0.0085780000
_diffrn_orient_matrix_UB_12 -0.0498871000
_diffrn_orient_matrix_UB_13 0.0468218000
_diffrn_orient_matrix_UB_21 -0.0653161000
_diffrn_orient_matrix_UB_22 -0.0265455000
_diffrn_orient_matrix_UB_23 -0.0266339000
_diffrn_orient_matrix_UB_31 0.0412589000
_diffrn_orient_matrix_UB_32 -0.0315865000
_diffrn_orient_matrix_UB_33 -0.0515790000
_diffrn_radiation_monochromator mirror
_diffrn_radiation_probe x-ray
_diffrn_radiation_type CuK\a
_diffrn_radiation_wavelength 1.54184
_diffrn_reflns_av_unetI/netI 0.0569
_diffrn_reflns_Laue_measured_fraction_full 0.946
_diffrn_reflns_Laue_measured_fraction_max 0.914
_diffrn_reflns_limit_h_max 24
_diffrn_reflns_limit_h_min -24
_diffrn_reflns_limit_k_max 29
_diffrn_reflns_limit_k_min -29
_diffrn_reflns_limit_l_max 25
_diffrn_reflns_limit_l_min -25
_diffrn_reflns_number 18009
_diffrn_reflns_point_group_measured_fraction_full 0.946
_diffrn_reflns_point_group_measured_fraction_max 0.914
_diffrn_reflns_theta_full 67.684
_diffrn_reflns_theta_max 73.673
_diffrn_reflns_theta_min 3.602
_diffrn_source 'rotating-anode X-ray tube'
_diffrn_source_type 'GV1000 (Cu) X-ray Source'
_exptl_absorpt_coefficient_mu 11.841
_exptl_absorpt_correction_T_max 0.533
_exptl_absorpt_correction_T_min 0.359
_exptl_absorpt_correction_type gaussian
_exptl_absorpt_process_details
;
CrysAlisPro, Agilent Technologies,
Version 1.171.37.35 (release 13-08-2014 CrysAlis171 .NET)
(compiled Aug 13 2014,18:06:01)
Numerical absorption correction based on gaussian integration over
			a multifaceted crystal model
Empirical absorption correction using spherical harmonics,
 implemented in SCALE3 ABSPACK scaling algorithm.
;
_exptl_crystal_colour orange
_exptl_crystal_colour_primary orange
_exptl_crystal_density_diffrn 1.425
_exptl_crystal_description block
_exptl_crystal_F_000 4280
_exptl_crystal_size_max 0.1085
_exptl_crystal_size_mid 0.1
_exptl_crystal_size_min 0.071
_refine_diff_density_max 4.215
_refine_diff_density_min -3.827
_refine_diff_density_rms 0.204
_refine_ls_extinction_method none
_refine_ls_goodness_of_fit_ref 1.107
_refine_ls_hydrogen_treatment constr
_refine_ls_matrix_type full
_refine_ls_number_parameters 992
_refine_ls_number_reflns 18009
_refine_ls_number_restraints 278
_refine_ls_restrained_S_all 1.100
_refine_ls_R_factor_all 0.0639
_refine_ls_R_factor_gt 0.0595
_refine_ls_shift/su_max 0.002
_refine_ls_shift/su_mean 0.000
_refine_ls_structure_factor_coef Fsqd
_refine_ls_weighting_details 'w=1/[\s^2^(Fo^2^)+(0.0404P)^2^+184.7892P] where P=(Fo^2^+2Fc^2^)/3'
_refine_ls_weighting_scheme calc
_refine_ls_wR_factor_gt 0.1498
_refine_ls_wR_factor_ref 0.1524
_reflns_Friedel_coverage 0.000
_reflns_number_gt 16421
_reflns_number_total 18009
_reflns_threshold_expression 'I > 2\s(I)'
_cod_data_source_file d4cc03846k2.cif
_cod_data_source_block 4
_cod_depositor_comments 'Adding full bibliography for 7133539--7133540.cif.'
_cod_original_cell_volume 9742.3(3)
_cod_database_code 7133540
_nottingham_internal_coll_name UPACMV
_nottingham_internal_coll_number 15107
_nottingham_internal_coll_client PAC/STL
_nottingham_internal_coll_type custom
_nottingham_internal_coll_frame_method 'omega scans'
_nottingham_internal_coll_frame_time '15.0000, 60.0000, 42.0000'
_nottingham_internal_coll_frame_width 1.0000
_nottingham_internal_coll_user pcxpacl
_nottingham_internal_coll_date 04/09/2015
_nottingham_internal_coll_location NOTTS
_nottingham_internal_coll_instrument 'GVB, PL13110001'
_nottingham_internal_process_date 07/09/2015
_nottingham_internal_process_user pcxpacl
_nottingham_internal_solution_date 07/09/2015
_nottingham_internal_solution_user pcxpacl
_manchester_internal_refinement_date 26/07/2024
_manchester_internal_refinement_user AW
_manchester_internal_validation_date 26/07/2024
_manchester_internal_validation_user AW
_manchester_internal_archive_date 26/07/2024
_shelx_shelxl_version_number 2018/3
_chemical_oxdiff_formula 'C43 H85 N5 Si3 U V'
_chemical_oxdiff_usercomment 'UPACMV 15107 GVB-726 IN FOMBLIN FILM ON MICROMOUNT FOR PAC/STL'
_shelx_space_group_comment
;
The symmetry employed for this shelxl refinement is uniquely defined
by the following loop, which should always be used as a source of
symmetry information in preference to the above space-group names.
They are only intended as comments.
;
_shelx_estimated_absorpt_t_max 0.487
_shelx_estimated_absorpt_t_min 0.360
_reflns_odcompleteness_completeness 94.56
_reflns_odcompleteness_iscentric 1
_reflns_odcompleteness_theta 66.97
_olex2_refinement_description
;
1. Twinned data refinement
 Scales: 0.8113(14)
 0.1887(14)
2. Fixed Uiso
 At 1.2 times of:
  All C(H) groups, All C(H,H) groups
 At 1.5 times of:
  All C(H,H,H) groups
3. Uiso/Uaniso restraints and constraints
Uanis(N5) \\sim Ueq, Uanis(N2) \\sim Ueq, Uanis(C82) \\sim Ueq, Uanis(N6) \\sim
Ueq, Uanis(N9) \\sim Ueq, Uanis(N8) \\sim Ueq, Uanis(C33) \\sim Ueq: with sigma
of 0.004 and sigma for terminal atoms of 0.008
4. Rigid body (RIGU) restrains
 C77, C78, C79, C80, C81, V2, C82, C83, C84, C85, C86, N10, N6, N8, N9, N7, N5,
  U1, N3, N4, N2, N1, C47, C48, C49
 with sigma for 1-2 distances of 0.004 and sigma for 1-3 distances of 0.004
5.a Ternary CH refined with riding coordinates:
 C1(H1), C4(H4), C7(H7), C12(H12), C15(H15), C18(H18), C23(H23), C26(H26),
 C29(H29), C44(H44), C47(H47), C50(H50), C55(H55), C58(H58), C61(H61), C66(H66),
  C69(H69), C72(H72)
5.b Secondary CH2 refined with riding coordinates:
 C10(H10A,H10B), C11(H11A,H11B), C21(H21A,H21B), C22(H22A,H22B), C32(H32A,
 H32B), C33(H33A,H33B), C53(H53A,H53B), C54(H54A,H54B), C64(H64A,H64B),
 C65(H65A,H65B), C75(H75A,H75B), C76(H76A,H76B)
5.c Aromatic/amide H refined with riding coordinates:
 C34(H34), C35(H35), C36(H36), C37(H37), C38(H38), C39(H39), C40(H40),
 C41(H41), C42(H42), C43(H43), C77(H77), C78(H78), C79(H79), C80(H80), C81(H81),
  C82(H82), C83(H83), C84(H84), C85(H85), C86(H86)
5.d Idealised Me refined as rotating group:
 C2(H2A,H2B,H2C), C3(H3A,H3B,H3C), C5(H5A,H5B,H5C), C6(H6A,H6B,H6C), C8(H8A,
 H8B,H8C), C9(H9A,H9B,H9C), C13(H13A,H13B,H13C), C14(H14A,H14B,H14C), C16(H16A,
 H16B,H16C), C17(H17A,H17B,H17C), C19(H19A,H19B,H19C), C20(H20A,H20B,H20C),
 C24(H24A,H24B,H24C), C25(H25A,H25B,H25C), C27(H27A,H27B,H27C), C28(H28A,H28B,
 H28C), C30(H30A,H30B,H30C), C31(H31A,H31B,H31C), C45(H45A,H45B,H45C), C46(H46A,
 H46B,H46C), C48(H48A,H48B,H48C), C49(H49A,H49B,H49C), C51(H51A,H51B,H51C),
 C52(H52A,H52B,H52C), C56(H56A,H56B,H56C), C57(H57A,H57B,H57C), C59(H59A,H59B,
 H59C), C60(H60A,H60B,H60C), C62(H62A,H62B,H62C), C63(H63A,H63B,H63C), C67(H67A,
 H67B,H67C), C68(H68A,H68B,H68C), C70(H70A,H70B,H70C), C71(H71A,H71B,H71C),
 C73(H73A,H73B,H73C), C74(H74A,H74B,H74C)
;
_olex2_submission_special_instructions 'No special instructions were received'

loop_
_space_group_symop_operation_xyz
'x, y, z'
'-x, y+1/2, -z+1/2'
'-x, -y, -z'
'x, -y-1/2, z-1/2'

loop_
_atom_site_label
_atom_site_type_symbol
_atom_site_fract_x
_atom_site_fract_y
_atom_site_fract_z
_atom_site_U_iso_or_equiv
_atom_site_adp_type
_atom_site_occupancy
_atom_site_site_symmetry_order
_atom_site_calc_flag
_atom_site_refinement_flags_posn
_atom_site_refinement_flags_adp
_atom_site_refinement_flags_occupancy
_atom_site_disorder_assembly
_atom_site_disorder_group
U1 U 0.37916(2) 0.66622(2) 0.64385(2) 0.01403(9) Uani 1 1 d . U . . .
V1 V 0.55506(9) 0.66472(8) 0.55588(9) 0.0183(4) Uani 1 1 d . . . . .
Si1 Si 0.40236(15) 0.81861(12) 0.67129(15) 0.0188(6) Uani 1 1 d . . . . .
Si2 Si 0.27543(15) 0.61057(13) 0.50747(16) 0.0219(6) Uani 1 1 d . . . . .
Si3 Si 0.42022(16) 0.56345(12) 0.77233(15) 0.0196(6) Uani 1 1 d . . . . .
N1 N 0.3735(5) 0.7519(4) 0.6910(4) 0.0197(18) Uani 1 1 d . U . . .
N2 N 0.2943(4) 0.6574(4) 0.5704(4) 0.0138(16) Uani 1 1 d . U . . .
N3 N 0.3650(5) 0.5983(3) 0.7209(4) 0.0188(18) Uani 1 1 d . U . . .
N4 N 0.2598(5) 0.6800(4) 0.7017(5) 0.0208(19) Uani 1 1 d . U . . .
N5 N 0.4813(5) 0.6624(4) 0.5957(5) 0.0215(19) Uani 1 1 d . U . . .
C1 C 0.4766(6) 0.8405(5) 0.7240(6) 0.023(2) Uani 1 1 d . . . . .
H1 H 0.485082 0.881280 0.715661 0.027 Uiso 1 1 calc R . . . .
C2 C 0.4639(7) 0.8340(6) 0.7967(6) 0.033(3) Uani 1 1 d . . . . .
H2A H 0.425576 0.857504 0.809307 0.050 Uiso 1 1 calc GR . . . .
H2B H 0.504164 0.845690 0.820738 0.050 Uiso 1 1 calc GR . . . .
H2C H 0.453859 0.794519 0.806455 0.050 Uiso 1 1 calc GR . . . .
C3 C 0.5414(6) 0.8085(5) 0.7056(6) 0.029(3) Uani 1 1 d . . . . .
H3A H 0.532420 0.767955 0.705840 0.044 Uiso 1 1 calc GR . . . .
H3B H 0.577013 0.817118 0.737032 0.044 Uiso 1 1 calc GR . . . .
H3C H 0.555863 0.820049 0.662320 0.044 Uiso 1 1 calc GR . . . .
C4 C 0.3323(6) 0.8727(5) 0.6849(6) 0.026(3) Uani 1 1 d . . . . .
H4 H 0.308408 0.860365 0.725015 0.031 Uiso 1 1 calc R . . . .
C5 C 0.3574(8) 0.9326(5) 0.6987(8) 0.037(3) Uani 1 1 d . . . . .
H5A H 0.388161 0.931993 0.735918 0.056 Uiso 1 1 calc GR . . . .
H5B H 0.318862 0.956935 0.708328 0.056 Uiso 1 1 calc GR . . . .
H5C H 0.381280 0.947045 0.660707 0.056 Uiso 1 1 calc GR . . . .
C6 C 0.2782(7) 0.8738(5) 0.6312(7) 0.034(3) Uani 1 1 d . . . . .
H6A H 0.297909 0.888822 0.591292 0.051 Uiso 1 1 calc GR . . . .
H6B H 0.240611 0.897831 0.644713 0.051 Uiso 1 1 calc GR . . . .
H6C H 0.261674 0.835575 0.623377 0.051 Uiso 1 1 calc GR . . . .
C7 C 0.4332(6) 0.8157(5) 0.5846(7) 0.031(3) Uani 1 1 d . . . . .
H7 H 0.473242 0.790136 0.584462 0.037 Uiso 1 1 calc R . . . .
C8 C 0.4592(7) 0.8746(6) 0.5620(6) 0.031(3) Uani 1 1 d . . . . .
H8A H 0.420723 0.899958 0.555974 0.047 Uiso 1 1 calc GR . . . .
H8B H 0.483444 0.870552 0.521033 0.047 Uiso 1 1 calc GR . . . .
H8C H 0.489575 0.890105 0.594920 0.047 Uiso 1 1 calc GR . . . .
C9 C 0.3846(7) 0.7926(5) 0.5350(5) 0.023(2) Uani 1 1 d . . . . .
H9A H 0.367134 0.756292 0.549962 0.034 Uiso 1 1 calc GR . . . .
H9B H 0.408070 0.787422 0.493736 0.034 Uiso 1 1 calc GR . . . .
H9C H 0.347148 0.818953 0.529154 0.034 Uiso 1 1 calc GR . . . .
C10 C 0.3336(6) 0.7496(5) 0.7521(5) 0.021(2) Uani 1 1 d . . . . .
H10A H 0.335507 0.786395 0.774440 0.025 Uiso 1 1 calc R . . . .
H10B H 0.352525 0.720662 0.781438 0.025 Uiso 1 1 calc R . . . .
C11 C 0.2604(6) 0.7351(5) 0.7351(6) 0.023(2) Uani 1 1 d . . . . .
H11A H 0.232919 0.733144 0.774944 0.028 Uiso 1 1 calc R . . . .
H11B H 0.241131 0.764401 0.706525 0.028 Uiso 1 1 calc R . . . .
C12 C 0.2478(6) 0.6517(6) 0.4340(6) 0.031(3) Uani 1 1 d . . . . .
H12 H 0.207729 0.674016 0.448177 0.038 Uiso 1 1 calc R . . . .
C13 C 0.3015(7) 0.6955(6) 0.4135(6) 0.037(3) Uani 1 1 d . . . . .
H13A H 0.316608 0.716602 0.451687 0.055 Uiso 1 1 calc GR . . . .
H13B H 0.281866 0.721551 0.381936 0.055 Uiso 1 1 calc GR . . . .
H13C H 0.340124 0.676159 0.394095 0.055 Uiso 1 1 calc GR . . . .
C14 C 0.2242(9) 0.6183(7) 0.3746(7) 0.049(4) Uani 1 1 d . . . . .
H14A H 0.263096 0.600303 0.354038 0.074 Uiso 1 1 calc GR . . . .
H14B H 0.202503 0.643865 0.343668 0.074 Uiso 1 1 calc GR . . . .
H14C H 0.191841 0.589436 0.388035 0.074 Uiso 1 1 calc GR . . . .
C15 C 0.2045(7) 0.5593(6) 0.5313(9) 0.046(4) Uani 1 1 d . . . . .
H15 H 0.211872 0.551032 0.578289 0.055 Uiso 1 1 calc R . . . .
C16 C 0.1339(7) 0.5851(7) 0.5269(9) 0.051(4) Uani 1 1 d . . . . .
H16A H 0.133348 0.621254 0.549630 0.077 Uiso 1 1 calc GR . . . .
H16B H 0.101122 0.559591 0.546887 0.077 Uiso 1 1 calc GR . . . .
H16C H 0.121896 0.590917 0.481350 0.077 Uiso 1 1 calc GR . . . .
C17 C 0.2067(9) 0.5021(6) 0.4973(8) 0.048(4) Uani 1 1 d . . . . .
H17A H 0.197580 0.507195 0.451066 0.072 Uiso 1 1 calc GR . . . .
H17B H 0.172479 0.477282 0.516071 0.072 Uiso 1 1 calc GR . . . .
H17C H 0.251432 0.485292 0.503078 0.072 Uiso 1 1 calc GR . . . .
C18 C 0.3560(7) 0.5704(5) 0.4933(8) 0.037(3) Uani 1 1 d . . . . .
H18 H 0.391864 0.600019 0.493255 0.044 Uiso 1 1 calc R . . . .
C19 C 0.3645(9) 0.5415(6) 0.4309(8) 0.047(4) Uani 1 1 d . . . . .
H19A H 0.327315 0.514957 0.424355 0.070 Uiso 1 1 calc GR . . . .
H19B H 0.407429 0.520989 0.430886 0.070 Uiso 1 1 calc GR . . . .
H19C H 0.364560 0.569231 0.395800 0.070 Uiso 1 1 calc GR . . . .
C20 C 0.3753(9) 0.5316(7) 0.5505(7) 0.050(4) Uani 1 1 d . . . . .
H20A H 0.371320 0.552449 0.591244 0.074 Uiso 1 1 calc GR . . . .
H20B H 0.421904 0.518609 0.545252 0.074 Uiso 1 1 calc GR . . . .
H20C H 0.344951 0.499064 0.551384 0.074 Uiso 1 1 calc GR . . . .
C21 C 0.2377(5) 0.6956(4) 0.5880(5) 0.017(2) Uani 1 1 d . . . . .
H21A H 0.203006 0.694854 0.553503 0.020 Uiso 1 1 calc R . . . .
H21B H 0.254673 0.734569 0.592003 0.020 Uiso 1 1 calc R . . . .
C22 C 0.2068(5) 0.6774(5) 0.6512(5) 0.020(2) Uani 1 1 d . . . . .
H22A H 0.168891 0.702566 0.662628 0.024 Uiso 1 1 calc R . . . .
H22B H 0.189227 0.638532 0.647445 0.024 Uiso 1 1 calc R . . . .
C23 C 0.3825(6) 0.5518(6) 0.8569(6) 0.031(3) Uani 1 1 d . . . . .
H23 H 0.338397 0.532188 0.850540 0.037 Uiso 1 1 calc R . . . .
C24 C 0.3678(13) 0.6055(8) 0.8941(8) 0.073(7) Uani 1 1 d . . . . .
H24A H 0.409479 0.627345 0.898807 0.109 Uiso 1 1 calc GR . . . .
H24B H 0.350311 0.595978 0.937036 0.109 Uiso 1 1 calc GR . . . .
H24C H 0.334279 0.627800 0.870514 0.109 Uiso 1 1 calc GR . . . .
C25 C 0.4253(10) 0.5143(8) 0.9000(8) 0.058(5) Uani 1 1 d . . . . .
H25A H 0.420374 0.475114 0.886212 0.087 Uiso 1 1 calc GR . . . .
H25B H 0.410490 0.518168 0.944956 0.087 Uiso 1 1 calc GR . . . .
H25C H 0.472746 0.525549 0.896546 0.087 Uiso 1 1 calc GR . . . .
C26 C 0.5002(6) 0.6061(5) 0.7741(6) 0.024(2) Uani 1 1 d . . . . .
H26 H 0.514484 0.609241 0.727846 0.029 Uiso 1 1 calc R . . . .
C27 C 0.4947(7) 0.6662(6) 0.7981(10) 0.049(4) Uani 1 1 d . . . . .
H27A H 0.459359 0.685899 0.773776 0.073 Uiso 1 1 calc GR . . . .
H27B H 0.537872 0.685504 0.791902 0.073 Uiso 1 1 calc GR . . . .
H27C H 0.483220 0.666164 0.844243 0.073 Uiso 1 1 calc GR . . . .
C28 C 0.5590(7) 0.5769(6) 0.8086(8) 0.040(3) Uani 1 1 d . . . . .
H28A H 0.552150 0.578686 0.855519 0.059 Uiso 1 1 calc GR . . . .
H28B H 0.601326 0.595800 0.797463 0.059 Uiso 1 1 calc GR . . . .
H28C H 0.561190 0.537447 0.794953 0.059 Uiso 1 1 calc GR . . . .
C29 C 0.4420(7) 0.4908(5) 0.7409(6) 0.028(3) Uani 1 1 d . . . . .
H29 H 0.466435 0.470418 0.776137 0.033 Uiso 1 1 calc R . . . .
C30 C 0.3788(7) 0.4561(5) 0.7235(8) 0.038(3) Uani 1 1 d . . . . .
H30A H 0.352516 0.449078 0.762796 0.057 Uiso 1 1 calc GR . . . .
H30B H 0.392567 0.420209 0.704426 0.057 Uiso 1 1 calc GR . . . .
H30C H 0.351213 0.477065 0.692371 0.057 Uiso 1 1 calc GR . . . .
C31 C 0.4889(7) 0.4927(6) 0.6814(7) 0.034(3) Uani 1 1 d . . . . .
H31A H 0.469731 0.517808 0.648604 0.051 Uiso 1 1 calc GR . . . .
H31B H 0.493444 0.454744 0.663285 0.051 Uiso 1 1 calc GR . . . .
H31C H 0.533436 0.506566 0.694508 0.051 Uiso 1 1 calc GR . . . .
C32 C 0.2918(6) 0.5829(5) 0.7257(7) 0.030(3) Uani 1 1 d . . . . .
H32A H 0.286243 0.551130 0.756164 0.037 Uiso 1 1 calc R . . . .
H32B H 0.274848 0.570899 0.682724 0.037 Uiso 1 1 calc R . . . .
C33 C 0.2522(6) 0.6328(5) 0.7490(6) 0.023(2) Uani 1 1 d . U . . .
H33A H 0.203973 0.622614 0.753168 0.027 Uiso 1 1 calc R . . . .
H33B H 0.268892 0.644682 0.792109 0.027 Uiso 1 1 calc R . . . .
C34 C 0.4880(7) 0.6776(6) 0.4658(6) 0.031(3) Uani 1 1 d . . . . .
H34 H 0.440989 0.682889 0.472091 0.038 Uiso 1 1 calc R . . . .
C35 C 0.5208(7) 0.6265(6) 0.4575(6) 0.031(3) Uani 1 1 d . . . . .
H35 H 0.500427 0.590361 0.459729 0.038 Uiso 1 1 calc R . . . .
C36 C 0.5896(7) 0.6375(7) 0.4451(7) 0.037(3) Uani 1 1 d . . . . .
H36 H 0.623038 0.609853 0.436777 0.045 Uiso 1 1 calc R . . . .
C37 C 0.6003(7) 0.6944(6) 0.4471(7) 0.037(3) Uani 1 1 d . . . . .
H37 H 0.641833 0.713091 0.439361 0.044 Uiso 1 1 calc R . . . .
C38 C 0.5378(7) 0.7205(6) 0.4630(6) 0.033(3) Uani 1 1 d . . . . .
H38 H 0.530682 0.759440 0.470418 0.040 Uiso 1 1 calc R . . . .
C39 C 0.6092(6) 0.6680(5) 0.6550(7) 0.031(3) Uani 1 1 d . . . . .
H39 H 0.582647 0.676214 0.692078 0.037 Uiso 1 1 calc R . . . .
C40 C 0.6429(6) 0.7070(6) 0.6161(6) 0.029(3) Uani 1 1 d . . . . .
H40 H 0.640485 0.746821 0.619524 0.035 Uiso 1 1 calc R . . . .
C41 C 0.6805(6) 0.6766(7) 0.5713(6) 0.034(3) Uani 1 1 d . . . . .
H41 H 0.711689 0.692407 0.541636 0.041 Uiso 1 1 calc R . . . .
C42 C 0.6659(7) 0.6203(6) 0.5764(7) 0.039(3) Uani 1 1 d . . . . .
H42 H 0.682369 0.590916 0.549549 0.047 Uiso 1 1 calc R . . . .
C43 C 0.6217(7) 0.6146(5) 0.6295(7) 0.034(3) Uani 1 1 d . . . . .
H43 H 0.603464 0.580274 0.645140 0.040 Uiso 1 1 calc R . . . .
U2 U 0.87946(2) 0.82897(2) 0.36389(2) 0.01362(9) Uani 1 1 d . . . . .
V2 V 1.05699(9) 0.82936(8) 0.44999(9) 0.0187(4) Uani 1 1 d . U . . .
Si4 Si 0.92278(15) 0.93224(12) 0.23861(15) 0.0194(6) Uani 1 1 d . . . . .
Si5 Si 0.90292(16) 0.67629(12) 0.33546(15) 0.0204(6) Uani 1 1 d . . . . .
Si6 Si 0.77313(15) 0.88118(12) 0.50573(15) 0.0176(6) Uani 1 1 d . . . . .
N6 N 0.8656(4) 0.8966(3) 0.2872(4) 0.0152(17) Uani 1 1 d . U . . .
N7 N 0.8739(5) 0.7432(4) 0.3158(4) 0.0181(18) Uani 1 1 d . U . . .
N8 N 0.7969(4) 0.8406(3) 0.4376(4) 0.0139(17) Uani 1 1 d . U . . .
N9 N 0.7592(4) 0.8170(4) 0.3060(4) 0.0133(17) Uani 1 1 d . U . . .
N10 N 0.9843(5) 0.8304(4) 0.4071(4) 0.0207(19) Uani 1 1 d . U . . .
C44 C 1.0032(6) 0.8888(5) 0.2382(6) 0.022(2) Uani 1 1 d . . . . .
H44 H 1.015276 0.882275 0.284628 0.027 Uiso 1 1 calc R . . . .
C45 C 1.0633(7) 0.9186(7) 0.2080(10) 0.050(4) Uani 1 1 d . . . . .
H45A H 1.057340 0.920335 0.160966 0.075 Uiso 1 1 calc GR . . . .
H45B H 1.104698 0.897726 0.218135 0.075 Uiso 1 1 calc GR . . . .
H45C H 1.066730 0.956765 0.225481 0.075 Uiso 1 1 calc GR . . . .
C46 C 0.9939(6) 0.8297(5) 0.2077(7) 0.029(3) Uani 1 1 d . . . . .
H46A H 0.967563 0.805958 0.236992 0.044 Uiso 1 1 calc GR . . . .
H46B H 1.038147 0.812571 0.200370 0.044 Uiso 1 1 calc GR . . . .
H46C H 0.969997 0.833315 0.166276 0.044 Uiso 1 1 calc GR . . . .
C47 C 0.8893(7) 0.9463(5) 0.1549(6) 0.029(3) Uani 1 1 d . U . . .
H47 H 0.848115 0.970029 0.160589 0.034 Uiso 1 1 calc R . . . .
C48 C 0.9380(12) 0.9811(10) 0.1140(8) 0.082(8) Uani 1 1 d . U . . .
H48A H 0.954135 1.013279 0.139321 0.123 Uiso 1 1 calc GR . . . .
H48B H 0.914655 0.994668 0.075167 0.123 Uiso 1 1 calc GR . . . .
H48C H 0.976424 0.957699 0.101291 0.123 Uiso 1 1 calc GR . . . .
C49 C 0.8670(11) 0.8946(7) 0.1146(7) 0.053(4) Uani 1 1 d . U . . .
H49A H 0.906571 0.871710 0.103986 0.079 Uiso 1 1 calc GR . . . .
H49B H 0.845190 0.907270 0.074614 0.079 Uiso 1 1 calc GR . . . .
H49C H 0.835128 0.872022 0.139857 0.079 Uiso 1 1 calc GR . . . .
C50 C 0.9461(6) 1.0038(5) 0.2731(6) 0.026(3) Uani 1 1 d . . . . .
H50 H 0.973855 1.023918 0.240025 0.032 Uiso 1 1 calc R . . . .
C51 C 0.9888(9) 0.9988(6) 0.3357(8) 0.047(4) Uani 1 1 d . . . . .
H51A H 0.966847 0.972649 0.365645 0.071 Uiso 1 1 calc GR . . . .
H51B H 0.992777 1.035836 0.356102 0.071 Uiso 1 1 calc GR . . . .
H51C H 1.033857 0.984679 0.324908 0.071 Uiso 1 1 calc GR . . . .
C52 C 0.8822(8) 1.0391(5) 0.2854(8) 0.042(4) Uani 1 1 d . . . . .
H52A H 0.856938 1.043341 0.244805 0.064 Uiso 1 1 calc GR . . . .
H52B H 0.895073 1.076273 0.301662 0.064 Uiso 1 1 calc GR . . . .
H52C H 0.853816 1.020090 0.317414 0.064 Uiso 1 1 calc GR . . . .
C53 C 0.7944(6) 0.9129(4) 0.2812(6) 0.020(2) Uani 1 1 d . . . . .
H53A H 0.789899 0.944088 0.249728 0.023 Uiso 1 1 calc R . . . .
H53B H 0.777415 0.926120 0.323558 0.023 Uiso 1 1 calc R . . . .
C54 C 0.7527(6) 0.8623(5) 0.2583(6) 0.023(2) Uani 1 1 d . . . . .
H54A H 0.704793 0.873218 0.253639 0.027 Uiso 1 1 calc R . . . .
H54B H 0.769231 0.849302 0.215670 0.027 Uiso 1 1 calc R . . . .
C55 C 0.9387(6) 0.6795(5) 0.4201(5) 0.022(2) Uani 1 1 d . . . . .
H55 H 0.978567 0.705182 0.417864 0.027 Uiso 1 1 calc R . . . .
C56 C 0.9658(7) 0.6227(6) 0.4438(7) 0.035(3) Uani 1 1 d . . . . .
H56A H 0.928680 0.595627 0.446418 0.053 Uiso 1 1 calc GR . . . .
H56B H 0.986306 0.627353 0.486644 0.053 Uiso 1 1 calc GR . . . .
H56C H 0.999856 0.608819 0.413366 0.053 Uiso 1 1 calc GR . . . .
C57 C 0.8923(7) 0.7040(5) 0.4715(6) 0.033(3) Uani 1 1 d . . . . .
H57A H 0.879837 0.742463 0.459472 0.049 Uiso 1 1 calc GR . . . .
H57B H 0.915588 0.704291 0.513328 0.049 Uiso 1 1 calc GR . . . .
H57C H 0.851467 0.680861 0.474641 0.049 Uiso 1 1 calc GR . . . .
C58 C 0.9741(7) 0.6516(5) 0.2811(6) 0.027(3) Uani 1 1 d . . . . .
H58 H 0.982265 0.611023 0.291002 0.033 Uiso 1 1 calc R . . . .
C59 C 1.0397(7) 0.6829(6) 0.2942(7) 0.037(3) Uani 1 1 d . . . . .
H59A H 1.031561 0.723535 0.292347 0.056 Uiso 1 1 calc GR . . . .
H59B H 1.073218 0.672518 0.261558 0.056 Uiso 1 1 calc GR . . . .
H59C H 1.056634 0.672846 0.337314 0.056 Uiso 1 1 calc GR . . . .
C60 C 0.9569(7) 0.6556(6) 0.2095(6) 0.034(3) Uani 1 1 d . . . . .
H60A H 0.915641 0.634260 0.200723 0.050 Uiso 1 1 calc GR . . . .
H60B H 0.994088 0.640118 0.183978 0.050 Uiso 1 1 calc GR . . . .
H60C H 0.949910 0.695138 0.197757 0.050 Uiso 1 1 calc GR . . . .
C61 C 0.8316(7) 0.6223(5) 0.3270(7) 0.034(3) Uani 1 1 d . . . . .
H61 H 0.807295 0.632810 0.286271 0.041 Uiso 1 1 calc R . . . .
C62 C 0.8548(8) 0.5615(6) 0.3169(9) 0.051(4) Uani 1 1 d . . . . .
H62A H 0.881518 0.559100 0.277147 0.077 Uiso 1 1 calc GR . . . .
H62B H 0.815251 0.536968 0.313138 0.077 Uiso 1 1 calc GR . . . .
H62C H 0.882334 0.549620 0.353819 0.077 Uiso 1 1 calc GR . . . .
C63 C 0.7787(7) 0.6246(6) 0.3798(7) 0.035(3) Uani 1 1 d . . . . .
H63A H 0.798682 0.612492 0.420908 0.053 Uiso 1 1 calc GR . . . .
H63B H 0.741133 0.599619 0.368536 0.053 Uiso 1 1 calc GR . . . .
H63C H 0.761950 0.663227 0.384120 0.053 Uiso 1 1 calc GR . . . .
C64 C 0.8327(6) 0.7466(5) 0.2548(6) 0.025(3) Uani 1 1 d . . . . .
H64A H 0.834172 0.710226 0.231610 0.030 Uiso 1 1 calc R . . . .
H64B H 0.851117 0.776092 0.225982 0.030 Uiso 1 1 calc R . . . .
C65 C 0.7595(6) 0.7610(5) 0.2736(5) 0.022(2) Uani 1 1 d . . . . .
H65A H 0.730632 0.761961 0.234466 0.027 Uiso 1 1 calc R . . . .
H65B H 0.741531 0.731957 0.303317 0.027 Uiso 1 1 calc R . . . .
C66 C 0.7501(6) 0.8333(5) 0.5761(6) 0.022(2) Uani 1 1 d . . . . .
H66 H 0.709183 0.811933 0.562181 0.027 Uiso 1 1 calc R . . . .
C67 C 0.8044(6) 0.7898(5) 0.5897(6) 0.026(3) Uani 1 1 d . . . . .
H67A H 0.814931 0.769420 0.549703 0.040 Uiso 1 1 calc GR . . . .
H67B H 0.788124 0.763170 0.622338 0.040 Uiso 1 1 calc GR . . . .
H67C H 0.845089 0.808575 0.605723 0.040 Uiso 1 1 calc GR . . . .
C68 C 0.7312(7) 0.8632(6) 0.6397(6) 0.034(3) Uani 1 1 d . . . . .
H68A H 0.771051 0.882228 0.657458 0.052 Uiso 1 1 calc GR . . . .
H68B H 0.714754 0.835485 0.670996 0.052 Uiso 1 1 calc GR . . . .
H68C H 0.695794 0.891040 0.631202 0.052 Uiso 1 1 calc GR . . . .
C69 C 0.8460(7) 0.9283(5) 0.5277(6) 0.028(3) Uani 1 1 d . . . . .
H69 H 0.878147 0.904734 0.553294 0.034 Uiso 1 1 calc R . . . .
C70 C 0.8845(7) 0.9498(5) 0.4706(6) 0.030(3) Uani 1 1 d . . . . .
H70A H 0.906371 0.918303 0.448480 0.045 Uiso 1 1 calc GR . . . .
H70B H 0.918874 0.976570 0.485365 0.045 Uiso 1 1 calc GR . . . .
H70C H 0.853509 0.968724 0.440692 0.045 Uiso 1 1 calc GR . . . .
C71 C 0.8269(8) 0.9792(6) 0.5715(7) 0.038(3) Uani 1 1 d . . . . .
H71A H 0.799429 1.005847 0.546701 0.057 Uiso 1 1 calc GR . . . .
H71B H 0.868063 0.997877 0.586562 0.057 Uiso 1 1 calc GR . . . .
H71C H 0.801118 0.965756 0.608890 0.057 Uiso 1 1 calc GR . . . .
C72 C 0.6949(6) 0.9271(5) 0.4953(6) 0.023(2) Uani 1 1 d . . . . .
H72 H 0.692406 0.949396 0.536192 0.028 Uiso 1 1 calc R . . . .
C73 C 0.6981(6) 0.9718(5) 0.4411(6) 0.027(3) Uani 1 1 d . . . . .
H73A H 0.740663 0.992585 0.444435 0.040 Uiso 1 1 calc GR . . . .
H73B H 0.660221 0.997935 0.445715 0.040 Uiso 1 1 calc GR . . . .
H73C H 0.695509 0.953232 0.398835 0.040 Uiso 1 1 calc GR . . . .
C74 C 0.6273(6) 0.8964(5) 0.4916(6) 0.027(2) Uani 1 1 d . . . . .
H74A H 0.625260 0.874180 0.451731 0.040 Uiso 1 1 calc GR . . . .
H74B H 0.590548 0.924013 0.491656 0.040 Uiso 1 1 calc GR . . . .
H74C H 0.622668 0.871484 0.529069 0.040 Uiso 1 1 calc GR . . . .
C75 C 0.7401(6) 0.8007(5) 0.4213(5) 0.020(2) Uani 1 1 d . . . . .
H75A H 0.705925 0.801267 0.456116 0.024 Uiso 1 1 calc R . . . .
H75B H 0.757727 0.761939 0.417318 0.024 Uiso 1 1 calc R . . . .
C76 C 0.7082(5) 0.8189(5) 0.3577(6) 0.020(2) Uani 1 1 d . . . . .
H76A H 0.670216 0.793595 0.346818 0.024 Uiso 1 1 calc R . . . .
H76B H 0.690296 0.857637 0.361884 0.024 Uiso 1 1 calc R . . . .
C77 C 1.1117(6) 0.8194(5) 0.3517(6) 0.026(2) Uani 1 1 d . U . . .
H77 H 1.085636 0.812143 0.314017 0.031 Uiso 1 1 calc R . . . .
C78 C 1.1407(6) 0.7788(5) 0.3929(6) 0.029(2) Uani 1 1 d . U . . .
H78 H 1.134185 0.739327 0.389472 0.035 Uiso 1 1 calc R . . . .
C79 C 1.1812(6) 0.8059(6) 0.4405(7) 0.034(2) Uani 1 1 d . U . . .
H79 H 1.208323 0.788738 0.472867 0.041 Uiso 1 1 calc R . . . .
C80 C 1.1723(7) 0.8646(6) 0.4288(7) 0.036(3) Uani 1 1 d . U . . .
H80 H 1.192989 0.893876 0.453042 0.043 Uiso 1 1 calc R . . . .
C81 C 1.1286(7) 0.8726(6) 0.3767(7) 0.033(2) Uani 1 1 d . U . . .
H81 H 1.112987 0.907777 0.360864 0.040 Uiso 1 1 calc R . . . .
C82 C 0.9892(7) 0.8247(5) 0.5402(6) 0.029(2) Uani 1 1 d . U . . .
H82 H 0.942249 0.819482 0.533321 0.035 Uiso 1 1 calc R . . . .
C83 C 1.0219(6) 0.8756(6) 0.5432(6) 0.027(2) Uani 1 1 d . U . . .
H83 H 1.002081 0.911451 0.536196 0.033 Uiso 1 1 calc R . . . .
C84 C 1.0911(7) 0.8651(7) 0.5585(6) 0.037(3) Uani 1 1 d . U . . .
H84 H 1.124895 0.892820 0.565215 0.045 Uiso 1 1 calc R . . . .
C85 C 1.1000(8) 0.8075(7) 0.5620(7) 0.044(3) Uani 1 1 d . U . . .
H85 H 1.141124 0.788693 0.571432 0.053 Uiso 1 1 calc R . . . .
C86 C 1.0372(8) 0.7817(6) 0.5491(7) 0.037(3) Uani 1 1 d . U . . .
H86 H 1.028850 0.742361 0.546845 0.045 Uiso 1 1 calc R . . . .

loop_
_atom_site_aniso_label
_atom_site_aniso_U_11
_atom_site_aniso_U_22
_atom_site_aniso_U_33
_atom_site_aniso_U_23
_atom_site_aniso_U_13
_atom_site_aniso_U_12
U1 0.01250(17) 0.01424(15) 0.01536(17) -0.00188(12) 0.00130(13) -0.00065(11)
V1 0.0141(9) 0.0217(9) 0.0190(9) -0.0036(7) 0.0036(7) 0.0002(7)
Si1 0.0212(15) 0.0151(13) 0.0202(14) -0.0029(11) 0.0015(12) -0.0019(11)
Si2 0.0164(15) 0.0223(15) 0.0268(16) -0.0098(12) 0.0011(12) -0.0007(11)
Si3 0.0199(15) 0.0177(14) 0.0213(15) 0.0003(11) -0.0048(12) -0.0007(11)
N1 0.026(5) 0.015(4) 0.019(4) -0.001(3) 0.008(4) -0.005(3)
N2 0.012(3) 0.015(3) 0.014(3) -0.001(3) -0.004(3) -0.003(3)
N3 0.026(5) 0.011(4) 0.020(4) 0.004(3) -0.001(4) -0.007(3)
N4 0.022(5) 0.020(5) 0.021(5) -0.003(4) -0.003(4) -0.002(3)
N5 0.016(3) 0.026(3) 0.023(3) -0.003(3) 0.006(3) -0.002(3)
C1 0.026(6) 0.023(5) 0.020(6) -0.007(4) -0.003(5) -0.004(4)
C2 0.033(7) 0.038(7) 0.029(7) -0.003(5) -0.009(6) -0.011(6)
C3 0.025(6) 0.033(7) 0.030(7) -0.002(5) -0.002(5) -0.004(5)
C4 0.026(6) 0.017(5) 0.035(7) -0.004(5) -0.005(5) 0.002(4)
C5 0.044(8) 0.018(6) 0.050(8) -0.008(6) 0.000(7) 0.006(5)
C6 0.028(7) 0.028(6) 0.046(8) -0.002(6) -0.002(6) 0.006(5)
C7 0.021(6) 0.025(6) 0.046(8) 0.001(6) -0.004(6) -0.001(5)
C8 0.043(8) 0.039(7) 0.013(6) 0.008(5) 0.004(5) -0.012(6)
C9 0.036(7) 0.025(5) 0.006(5) 0.001(4) 0.008(5) -0.006(5)
C10 0.018(5) 0.033(6) 0.013(5) -0.011(4) 0.001(4) -0.006(4)
C11 0.019(6) 0.030(6) 0.022(6) -0.007(5) 0.001(5) 0.002(4)
C12 0.023(6) 0.050(8) 0.022(6) -0.015(6) -0.002(5) 0.011(6)
C13 0.036(7) 0.055(9) 0.019(6) 0.013(6) 0.010(6) 0.005(6)
C14 0.056(10) 0.069(11) 0.021(7) -0.017(7) -0.022(7) 0.011(8)
C15 0.026(7) 0.045(8) 0.067(11) -0.029(8) 0.003(7) -0.011(6)
C16 0.026(8) 0.060(10) 0.068(11) -0.027(8) -0.005(7) -0.009(7)
C17 0.060(10) 0.035(8) 0.050(9) 0.000(7) -0.011(8) -0.016(7)
C18 0.025(6) 0.019(6) 0.068(10) -0.005(6) 0.022(7) 0.002(5)
C19 0.055(10) 0.032(7) 0.054(9) -0.007(7) -0.001(8) 0.011(7)
C20 0.051(10) 0.054(9) 0.044(8) -0.020(7) -0.022(7) 0.032(8)
C21 0.016(5) 0.017(5) 0.017(5) -0.005(4) 0.000(4) 0.000(4)
C22 0.012(5) 0.026(5) 0.023(6) -0.002(5) -0.002(4) 0.005(4)
C23 0.019(6) 0.046(7) 0.026(6) -0.001(5) -0.008(5) -0.010(5)
C24 0.118(19) 0.070(12) 0.029(8) 0.001(8) -0.009(10) 0.051(13)
C25 0.082(13) 0.058(10) 0.034(8) 0.025(8) 0.011(9) 0.019(9)
C26 0.024(6) 0.025(6) 0.022(6) 0.000(5) -0.010(5) 0.001(5)
C27 0.021(7) 0.030(7) 0.095(14) -0.003(8) -0.011(8) 0.000(5)
C28 0.032(7) 0.031(7) 0.057(9) 0.006(6) -0.015(7) -0.008(6)
C29 0.039(7) 0.015(5) 0.030(6) -0.006(5) -0.007(5) 0.006(5)
C30 0.036(8) 0.020(6) 0.058(9) -0.003(6) -0.007(7) -0.010(5)
C31 0.034(7) 0.028(6) 0.040(8) -0.005(6) 0.000(6) 0.003(5)
C32 0.021(6) 0.025(6) 0.045(8) 0.003(6) -0.006(6) 0.005(5)
C33 0.020(4) 0.027(4) 0.021(4) 0.002(3) 0.004(3) -0.001(3)
C34 0.022(6) 0.044(7) 0.028(7) -0.007(6) -0.010(5) 0.002(5)
C35 0.031(7) 0.038(7) 0.026(7) -0.005(5) 0.011(5) 0.000(5)
C36 0.030(7) 0.052(9) 0.029(7) -0.010(6) 0.008(6) 0.001(6)
C37 0.024(7) 0.056(9) 0.031(7) 0.009(6) 0.009(6) -0.022(6)
C38 0.041(8) 0.031(7) 0.029(7) 0.004(5) 0.007(6) -0.006(6)
C39 0.018(6) 0.039(7) 0.035(7) -0.003(5) -0.005(5) 0.003(5)
C40 0.022(6) 0.037(7) 0.029(6) -0.006(5) -0.002(5) -0.009(5)
C41 0.016(6) 0.080(11) 0.007(5) 0.001(6) 0.001(4) -0.008(6)
C42 0.030(7) 0.046(8) 0.042(8) -0.010(6) 0.001(6) 0.018(6)
C43 0.023(6) 0.033(6) 0.044(8) 0.007(6) -0.016(6) 0.006(5)
U2 0.01269(17) 0.01508(15) 0.01311(16) -0.00156(12) 0.00257(12) 0.00114(11)
V2 0.0148(9) 0.0225(9) 0.0190(9) -0.0030(7) 0.0003(7) 0.0012(7)
Si4 0.0187(14) 0.0186(14) 0.0208(15) 0.0008(11) 0.0041(12) 0.0001(11)
Si5 0.0241(16) 0.0165(13) 0.0205(15) -0.0050(11) 0.0001(12) 0.0042(11)
Si6 0.0158(14) 0.0177(13) 0.0195(14) -0.0017(11) 0.0016(11) 0.0022(10)
N6 0.015(3) 0.015(3) 0.015(3) 0.005(3) 0.006(3) 0.002(3)
N7 0.018(5) 0.017(4) 0.019(4) -0.008(3) 0.003(4) 0.005(3)
N8 0.014(3) 0.014(3) 0.014(3) -0.004(3) 0.008(3) 0.001(3)
N9 0.015(3) 0.020(3) 0.005(3) -0.001(3) -0.006(3) 0.001(3)
N10 0.025(4) 0.026(5) 0.012(4) -0.005(3) -0.002(4) 0.000(4)
C44 0.025(6) 0.022(6) 0.020(6) 0.003(4) 0.005(5) -0.001(4)
C45 0.020(7) 0.051(9) 0.080(13) 0.004(8) 0.025(8) 0.008(6)
C46 0.023(6) 0.030(6) 0.034(7) -0.011(5) -0.008(5) 0.012(5)
C47 0.036(7) 0.027(5) 0.024(6) 0.003(4) 0.003(5) 0.005(5)
C48 0.094(14) 0.117(17) 0.034(9) 0.044(10) -0.017(9) -0.058(13)
C49 0.086(13) 0.044(8) 0.029(7) -0.004(6) 0.003(8) -0.009(8)
C50 0.023(6) 0.027(6) 0.030(6) 0.001(5) 0.005(5) 0.002(5)
C51 0.065(11) 0.027(7) 0.050(9) -0.010(7) -0.010(8) -0.009(7)
C52 0.037(8) 0.024(6) 0.066(10) -0.007(6) 0.005(8) 0.010(6)
C53 0.019(5) 0.019(5) 0.020(6) 0.005(4) 0.010(4) 0.008(4)
C54 0.023(6) 0.027(6) 0.018(5) 0.015(5) 0.006(5) 0.005(5)
C55 0.029(6) 0.019(5) 0.019(6) -0.005(4) -0.005(5) 0.005(4)
C56 0.041(8) 0.029(7) 0.035(7) 0.002(6) 0.000(6) 0.016(6)
C57 0.042(8) 0.027(6) 0.030(7) 0.008(5) 0.014(6) 0.008(5)
C58 0.038(7) 0.018(5) 0.026(6) -0.008(5) 0.006(5) 0.009(5)
C59 0.025(7) 0.044(8) 0.043(8) -0.008(6) 0.003(6) 0.009(6)
C60 0.029(7) 0.058(9) 0.014(6) -0.007(6) -0.001(5) 0.016(6)
C61 0.039(8) 0.024(6) 0.040(8) -0.006(5) -0.004(6) 0.000(5)
C62 0.044(9) 0.029(7) 0.080(12) -0.018(8) 0.001(8) -0.002(6)
C63 0.035(7) 0.029(6) 0.042(8) 0.000(6) 0.002(6) -0.003(5)
C64 0.028(6) 0.023(6) 0.023(6) -0.010(5) -0.001(5) 0.001(5)
C65 0.028(6) 0.026(6) 0.013(5) -0.001(4) -0.007(5) 0.002(5)
C66 0.022(6) 0.029(6) 0.016(5) -0.004(4) 0.005(5) 0.002(4)
C67 0.027(6) 0.035(6) 0.018(6) 0.008(5) 0.001(5) 0.006(5)
C68 0.041(8) 0.043(7) 0.019(6) -0.001(6) 0.011(6) 0.008(6)
C69 0.029(6) 0.019(5) 0.037(7) -0.010(5) -0.006(5) -0.001(5)
C70 0.027(6) 0.027(6) 0.036(7) 0.005(5) -0.002(6) -0.005(5)
C71 0.048(8) 0.029(7) 0.038(8) -0.023(6) 0.000(6) -0.001(6)
C72 0.027(6) 0.024(6) 0.019(6) -0.002(4) 0.000(5) 0.004(5)
C73 0.027(6) 0.018(5) 0.035(7) 0.000(5) 0.012(5) 0.008(4)
C74 0.020(6) 0.034(6) 0.026(6) -0.007(5) -0.005(5) 0.003(5)
C75 0.024(6) 0.018(5) 0.019(5) -0.005(4) -0.001(5) -0.001(4)
C76 0.011(5) 0.023(5) 0.025(6) -0.003(5) -0.001(4) 0.000(4)
C77 0.013(5) 0.041(5) 0.025(5) -0.001(4) 0.009(4) 0.005(4)
C78 0.025(6) 0.031(5) 0.031(5) -0.005(4) 0.001(4) 0.008(4)
C79 0.017(5) 0.042(6) 0.043(6) 0.006(5) 0.001(4) -0.001(4)
C80 0.025(6) 0.037(5) 0.045(6) -0.006(5) 0.003(4) -0.001(5)
C81 0.026(6) 0.037(5) 0.038(6) 0.000(5) 0.008(5) 0.003(4)
C82 0.029(4) 0.034(4) 0.023(4) -0.003(3) 0.007(3) 0.002(3)
C83 0.029(5) 0.036(5) 0.017(5) -0.010(5) -0.001(4) 0.007(4)
C84 0.028(5) 0.057(6) 0.026(6) -0.007(5) -0.002(5) 0.001(5)
C85 0.038(6) 0.062(7) 0.031(6) 0.001(6) 0.002(5) 0.013(5)
C86 0.043(6) 0.040(6) 0.029(6) 0.011(5) 0.009(5) 0.008(4)

loop_
_atom_type_symbol
_atom_type_description
_atom_type_scat_dispersion_real
_atom_type_scat_dispersion_imag
_atom_type_scat_source
C C 0.0181 0.0091 'International Tables Vol C Tables 4.2.6.8 and 6.1.1.4'
H H 0.0000 0.0000 'International Tables Vol C Tables 4.2.6.8 and 6.1.1.4'
N N 0.0311 0.0180 'International Tables Vol C Tables 4.2.6.8 and 6.1.1.4'
Si Si 0.2541 0.3302 'International Tables Vol C Tables 4.2.6.8 and 6.1.1.4'
U U -4.3638 13.4090 'International Tables Vol C Tables 4.2.6.8 and 6.1.1.4'
V V 0.0687 2.1097 'International Tables Vol C Tables 4.2.6.8 and 6.1.1.4'

loop_
_exptl_crystal_face_index_h
_exptl_crystal_face_index_k
_exptl_crystal_face_index_l
_exptl_crystal_face_perp_dist
_exptl_oxdiff_crystal_face_indexfrac_h
_exptl_oxdiff_crystal_face_indexfrac_k
_exptl_oxdiff_crystal_face_indexfrac_l
_exptl_oxdiff_crystal_face_x
_exptl_oxdiff_crystal_face_y
_exptl_oxdiff_crystal_face_z
-1 13 -8 0.0607 -1.0016 12.9804 -8.0186 -1.0316 -0.0656 -0.0377
-5 -9 -10 0.0377 -5.0285 -9.0049 -9.9956 -0.0619 0.8337 0.5925
8 8 8 0.0390 8.0341 7.9977 7.9968 0.0444 -0.9500 -0.3336
-11 -6 -6 0.0377 -11.0391 -5.9911 -5.9990 -0.0767 1.0398 0.0432
11 5 5 0.0311 11.0375 4.9899 4.9997 0.0798 -0.9866 0.0399
-5 -1 12 0.0482 -5.0031 -0.9716 12.0050 0.5677 0.0328 -0.7949
-7 12 6 0.0493 -7.0056 12.0136 5.9869 -0.3791 -0.0208 -0.9773
7 -8 -9 0.0459 7.0055 -8.0210 -8.9928 0.0392 -0.0051 1.0062
1 -13 8 0.0394 1.0016 -12.9804 8.0186 1.0316 0.0656 0.0377

loop_
_geom_angle_atom_site_label_1
_geom_angle_atom_site_label_2
_geom_angle_atom_site_label_3
_geom_angle
_geom_angle_site_symmetry_1
_geom_angle_site_symmetry_3
_geom_angle_publ_flag
N1 U1 N2 109.5(3) . . ?
N1 U1 N3 109.3(3) . . ?
N1 U1 N4 69.6(3) . . ?
N1 U1 N5 105.7(3) . . ?
N2 U1 N3 107.9(3) . . ?
N2 U1 N4 69.9(3) . . ?
N3 U1 N4 70.4(3) . . ?
N5 U1 N2 111.4(3) . . ?
N5 U1 N3 112.9(4) . . ?
N5 U1 N4 175.2(3) . . ?
N5 V1 C34 84.2(5) . . ?
N5 V1 C35 99.3(5) . . ?
N5 V1 C36 133.3(5) . . ?
N5 V1 C37 139.2(5) . . ?
N5 V1 C38 107.0(5) . . ?
N5 V1 C39 88.3(5) . . ?
N5 V1 C40 113.4(5) . . ?
N5 V1 C41 143.2(4) . . ?
N5 V1 C42 132.5(5) . . ?
N5 V1 C43 98.9(5) . . ?
C34 V1 C35 34.9(5) . . ?
C34 V1 C36 56.5(5) . . ?
C34 V1 C37 56.6(5) . . ?
C34 V1 C38 35.4(5) . . ?
C34 V1 C39 167.6(5) . . ?
C34 V1 C40 142.3(5) . . ?
C34 V1 C41 130.8(5) . . ?
C34 V1 C42 134.9(5) . . ?
C34 V1 C43 156.4(5) . . ?
C35 V1 C36 34.0(4) . . ?
C35 V1 C37 55.6(5) . . ?
C35 V1 C38 57.8(5) . . ?
C35 V1 C40 147.1(5) . . ?
C35 V1 C41 116.1(4) . . ?
C35 V1 C42 103.9(5) . . ?
C35 V1 C43 122.2(5) . . ?
C36 V1 C37 31.8(5) . . ?
C36 V1 C41 82.6(4) . . ?
C37 V1 C41 74.3(4) . . ?
C38 V1 C36 55.6(5) . . ?
C38 V1 C37 33.7(5) . . ?
C38 V1 C40 107.1(5) . . ?
C38 V1 C41 100.5(5) . . ?
C38 V1 C42 120.5(5) . . ?
C39 V1 C35 157.1(5) . . ?
C39 V1 C36 134.4(5) . . ?
C39 V1 C37 128.0(5) . . ?
C39 V1 C38 140.3(5) . . ?
C39 V1 C40 34.8(5) . . ?
C39 V1 C41 55.2(4) . . ?
C39 V1 C42 56.8(5) . . ?
C39 V1 C43 34.9(5) . . ?
C40 V1 C36 113.2(5) . . ?
C40 V1 C37 95.0(4) . . ?
C40 V1 C41 32.9(4) . . ?
C40 V1 C42 55.8(5) . . ?
C42 V1 C36 78.4(5) . . ?
C42 V1 C37 87.4(5) . . ?
C42 V1 C41 31.9(5) . . ?
C43 V1 C36 108.1(5) . . ?
C43 V1 C37 121.4(5) . . ?
C43 V1 C38 153.8(5) . . ?
C43 V1 C40 57.3(5) . . ?
C43 V1 C41 54.5(5) . . ?
C43 V1 C42 34.0(5) . . ?
N1 Si1 C1 111.7(5) . . ?
N1 Si1 C4 109.9(5) . . ?
N1 Si1 C7 107.2(5) . . ?
C1 Si1 C4 107.1(5) . . ?
C7 Si1 C1 107.5(5) . . ?
C7 Si1 C4 113.5(6) . . ?
N2 Si2 C12 109.2(5) . . ?
N2 Si2 C15 111.5(6) . . ?
N2 Si2 C18 105.0(6) . . ?
C12 Si2 C15 108.8(7) . . ?
C18 Si2 C12 112.5(6) . . ?
C18 Si2 C15 109.8(6) . . ?
N3 Si3 C23 112.3(5) . . ?
N3 Si3 C26 106.6(5) . . ?
N3 Si3 C29 111.6(5) . . ?
C26 Si3 C23 112.9(5) . . ?
C26 Si3 C29 107.7(6) . . ?
C29 Si3 C23 105.7(6) . . ?
Si1 N1 U1 134.9(5) . . ?
C10 N1 U1 111.0(7) . . ?
C10 N1 Si1 114.1(7) . . ?
Si2 N2 U1 135.3(5) . . ?
C21 N2 U1 109.7(6) . . ?
C21 N2 Si2 114.2(6) . . ?
Si3 N3 U1 133.3(5) . . ?
C32 N3 U1 109.8(7) . . ?
C32 N3 Si3 116.9(7) . . ?
C11 N4 U1 108.1(7) . . ?
C11 N4 C22 111.8(9) . . ?
C11 N4 C33 111.1(9) . . ?
C22 N4 U1 107.9(7) . . ?
C22 N4 C33 110.8(9) . . ?
C33 N4 U1 106.9(7) . . ?
V1 N5 U1 174.7(6) . . ?
Si1 C1 H1 107.2 . . ?
C2 C1 Si1 113.9(9) . . ?
C2 C1 H1 107.2 . . ?
C2 C1 C3 109.4(11) . . ?
C3 C1 Si1 111.6(8) . . ?
C3 C1 H1 107.2 . . ?
C1 C2 H2A 109.5 . . ?
C1 C2 H2B 109.5 . . ?
C1 C2 H2C 109.5 . . ?
H2A C2 H2B 109.5 . . ?
H2A C2 H2C 109.5 . . ?
H2B C2 H2C 109.5 . . ?
C1 C3 H3A 109.5 . . ?
C1 C3 H3B 109.5 . . ?
C1 C3 H3C 109.5 . . ?
H3A C3 H3B 109.5 . . ?
H3A C3 H3C 109.5 . . ?
H3B C3 H3C 109.5 . . ?
Si1 C4 H4 105.7 . . ?
C5 C4 Si1 114.6(9) . . ?
C5 C4 H4 105.7 . . ?
C5 C4 C6 110.0(10) . . ?
C6 C4 Si1 114.2(8) . . ?
C6 C4 H4 105.7 . . ?
C4 C5 H5A 109.5 . . ?
C4 C5 H5B 109.5 . . ?
C4 C5 H5C 109.5 . . ?
H5A C5 H5B 109.5 . . ?
H5A C5 H5C 109.5 . . ?
H5B C5 H5C 109.5 . . ?
C4 C6 H6A 109.5 . . ?
C4 C6 H6B 109.5 . . ?
C4 C6 H6C 109.5 . . ?
H6A C6 H6B 109.5 . . ?
H6A C6 H6C 109.5 . . ?
H6B C6 H6C 109.5 . . ?
Si1 C7 H7 106.4 . . ?
C8 C7 Si1 110.9(9) . . ?
C8 C7 H7 106.4 . . ?
C9 C7 Si1 116.6(9) . . ?
C9 C7 H7 106.4 . . ?
C9 C7 C8 109.5(11) . . ?
C7 C8 H8A 109.5 . . ?
C7 C8 H8B 109.5 . . ?
C7 C8 H8C 109.5 . . ?
H8A C8 H8B 109.5 . . ?
H8A C8 H8C 109.5 . . ?
H8B C8 H8C 109.5 . . ?
C7 C9 H9A 109.5 . . ?
C7 C9 H9B 109.5 . . ?
C7 C9 H9C 109.5 . . ?
H9A C9 H9B 109.5 . . ?
H9A C9 H9C 109.5 . . ?
H9B C9 H9C 109.5 . . ?
N1 C10 H10A 110.0 . . ?
N1 C10 H10B 110.0 . . ?
N1 C10 C11 108.6(9) . . ?
H10A C10 H10B 108.4 . . ?
C11 C10 H10A 110.0 . . ?
C11 C10 H10B 110.0 . . ?
N4 C11 C10 108.3(9) . . ?
N4 C11 H11A 110.0 . . ?
N4 C11 H11B 110.0 . . ?
C10 C11 H11A 110.0 . . ?
C10 C11 H11B 110.0 . . ?
H11A C11 H11B 108.4 . . ?
Si2 C12 H12 105.6 . . ?
C13 C12 Si2 111.6(9) . . ?
C13 C12 H12 105.6 . . ?
C14 C12 Si2 117.7(11) . . ?
C14 C12 H12 105.6 . . ?
C14 C12 C13 109.8(12) . . ?
C12 C13 H13A 109.5 . . ?
C12 C13 H13B 109.5 . . ?
C12 C13 H13C 109.5 . . ?
H13A C13 H13B 109.5 . . ?
H13A C13 H13C 109.5 . . ?
H13B C13 H13C 109.5 . . ?
C12 C14 H14A 109.5 . . ?
C12 C14 H14B 109.5 . . ?
C12 C14 H14C 109.5 . . ?
H14A C14 H14B 109.5 . . ?
H14A C14 H14C 109.5 . . ?
H14B C14 H14C 109.5 . . ?
Si2 C15 H15 105.5 . . ?
C16 C15 Si2 113.5(12) . . ?
C16 C15 H15 105.5 . . ?
C17 C15 Si2 115.0(11) . . ?
C17 C15 H15 105.5 . . ?
C17 C15 C16 110.8(12) . . ?
C15 C16 H16A 109.5 . . ?
C15 C16 H16B 109.5 . . ?
C15 C16 H16C 109.5 . . ?
H16A C16 H16B 109.5 . . ?
H16A C16 H16C 109.5 . . ?
H16B C16 H16C 109.5 . . ?
C15 C17 H17A 109.5 . . ?
C15 C17 H17B 109.5 . . ?
C15 C17 H17C 109.5 . . ?
H17A C17 H17B 109.5 . . ?
H17A C17 H17C 109.5 . . ?
H17B C17 H17C 109.5 . . ?
Si2 C18 H18 104.2 . . ?
C19 C18 Si2 118.2(12) . . ?
C19 C18 H18 104.2 . . ?
C19 C18 C20 111.2(11) . . ?
C20 C18 Si2 113.0(10) . . ?
C20 C18 H18 104.2 . . ?
C18 C19 H19A 109.5 . . ?
C18 C19 H19B 109.5 . . ?
C18 C19 H19C 109.5 . . ?
H19A C19 H19B 109.5 . . ?
H19A C19 H19C 109.5 . . ?
H19B C19 H19C 109.5 . . ?
C18 C20 H20A 109.5 . . ?
C18 C20 H20B 109.5 . . ?
C18 C20 H20C 109.5 . . ?
H20A C20 H20B 109.5 . . ?
H20A C20 H20C 109.5 . . ?
H20B C20 H20C 109.5 . . ?
N2 C21 H21A 109.6 . . ?
N2 C21 H21B 109.6 . . ?
N2 C21 C22 110.2(9) . . ?
H21A C21 H21B 108.1 . . ?
C22 C21 H21A 109.6 . . ?
C22 C21 H21B 109.6 . . ?
N4 C22 C21 108.0(9) . . ?
N4 C22 H22A 110.1 . . ?
N4 C22 H22B 110.1 . . ?
C21 C22 H22A 110.1 . . ?
C21 C22 H22B 110.1 . . ?
H22A C22 H22B 108.4 . . ?
Si3 C23 H23 106.9 . . ?
C24 C23 Si3 114.5(11) . . ?
C24 C23 H23 106.9 . . ?
C25 C23 Si3 113.5(10) . . ?
C25 C23 H23 106.9 . . ?
C25 C23 C24 107.7(12) . . ?
C23 C24 H24A 109.5 . . ?
C23 C24 H24B 109.5 . . ?
C23 C24 H24C 109.5 . . ?
H24A C24 H24B 109.5 . . ?
H24A C24 H24C 109.5 . . ?
H24B C24 H24C 109.5 . . ?
C23 C25 H25A 109.5 . . ?
C23 C25 H25B 109.5 . . ?
C23 C25 H25C 109.5 . . ?
H25A C25 H25B 109.5 . . ?
H25A C25 H25C 109.5 . . ?
H25B C25 H25C 109.5 . . ?
Si3 C26 H26 105.2 . . ?
C27 C26 Si3 116.9(9) . . ?
C27 C26 H26 105.2 . . ?
C27 C26 C28 109.3(11) . . ?
C28 C26 Si3 113.9(9) . . ?
C28 C26 H26 105.2 . . ?
C26 C27 H27A 109.5 . . ?
C26 C27 H27B 109.5 . . ?
C26 C27 H27C 109.5 . . ?
H27A C27 H27B 109.5 . . ?
H27A C27 H27C 109.5 . . ?
H27B C27 H27C 109.5 . . ?
C26 C28 H28A 109.5 . . ?
C26 C28 H28B 109.5 . . ?
C26 C28 H28C 109.5 . . ?
H28A C28 H28B 109.5 . . ?
H28A C28 H28C 109.5 . . ?
H28B C28 H28C 109.5 . . ?
Si3 C29 H29 107.6 . . ?
C30 C29 Si3 112.4(9) . . ?
C30 C29 H29 107.6 . . ?
C30 C29 C31 108.8(11) . . ?
C31 C29 Si3 112.7(9) . . ?
C31 C29 H29 107.6 . . ?
C29 C30 H30A 109.5 . . ?
C29 C30 H30B 109.5 . . ?
C29 C30 H30C 109.5 . . ?
H30A C30 H30B 109.5 . . ?
H30A C30 H30C 109.5 . . ?
H30B C30 H30C 109.5 . . ?
C29 C31 H31A 109.5 . . ?
C29 C31 H31B 109.5 . . ?
C29 C31 H31C 109.5 . . ?
H31A C31 H31B 109.5 . . ?
H31A C31 H31C 109.5 . . ?
H31B C31 H31C 109.5 . . ?
N3 C32 H32A 109.8 . . ?
N3 C32 H32B 109.8 . . ?
N3 C32 C33 109.5(10) . . ?
H32A C32 H32B 108.2 . . ?
C33 C32 H32A 109.8 . . ?
C33 C32 H32B 109.8 . . ?
N4 C33 C32 109.2(10) . . ?
N4 C33 H33A 109.8 . . ?
N4 C33 H33B 109.8 . . ?
C32 C33 H33A 109.8 . . ?
C32 C33 H33B 109.8 . . ?
H33A C33 H33B 108.3 . . ?
V1 C34 H34 118.1 . . ?
C35 C34 V1 73.4(8) . . ?
C35 C34 H34 126.3 . . ?
C35 C34 C38 107.3(12) . . ?
C38 C34 V1 74.2(8) . . ?
C38 C34 H34 126.3 . . ?
V1 C35 H35 115.7 . . ?
C34 C35 V1 71.7(7) . . ?
C34 C35 H35 125.9 . . ?
C34 C35 C36 108.2(13) . . ?
C36 C35 V1 78.8(8) . . ?
C36 C35 H35 125.9 . . ?
V1 C36 H36 122.9 . . ?
C35 C36 V1 67.2(7) . . ?
C35 C36 H36 125.5 . . ?
C37 C36 V1 75.9(8) . . ?
C37 C36 C35 109.1(13) . . ?
C37 C36 H36 125.5 . . ?
V1 C37 H37 126.3 . . ?
C36 C37 V1 72.2(8) . . ?
C36 C37 H37 126.2 . . ?
C36 C37 C38 107.5(11) . . ?
C38 C37 V1 66.7(7) . . ?
C38 C37 H37 126.2 . . ?
V1 C38 H38 116.0 . . ?
C34 C38 V1 70.3(7) . . ?
C34 C38 C37 107.6(12) . . ?
C34 C38 H38 126.2 . . ?
C37 C38 V1 79.5(8) . . ?
C37 C38 H38 126.2 . . ?
V1 C39 H39 117.7 . . ?
C40 C39 V1 74.5(8) . . ?
C40 C39 H39 126.3 . . ?
C43 C39 V1 73.6(7) . . ?
C43 C39 H39 126.3 . . ?
C43 C39 C40 107.4(12) . . ?
V1 C40 H40 115.3 . . ?
C39 C40 V1 70.6(7) . . ?
C39 C40 H40 126.5 . . ?
C41 C40 V1 79.9(7) . . ?
C41 C40 C39 107.1(12) . . ?
C41 C40 H40 126.5 . . ?
V1 C41 H41 127.3 . . ?
C40 C41 V1 67.2(7) . . ?
C40 C41 H41 125.0 . . ?
C42 C41 V1 72.1(8) . . ?
C42 C41 C40 110.0(12) . . ?
C42 C41 H41 125.0 . . ?
V1 C42 H42 121.3 . . ?
C41 C42 V1 76.0(8) . . ?
C41 C42 H42 126.8 . . ?
C41 C42 C43 106.5(12) . . ?
C43 C42 V1 67.7(7) . . ?
C43 C42 H42 126.8 . . ?
V1 C43 H43 116.4 . . ?
C39 C43 V1 71.5(7) . . ?
C39 C43 C42 108.6(12) . . ?
C39 C43 H43 125.7 . . ?
C42 C43 V1 78.3(8) . . ?
C42 C43 H43 125.7 . . ?
N6 U2 N9 70.0(3) . . ?
N7 U2 N6 108.9(3) . . ?
N7 U2 N9 70.6(3) . . ?
N8 U2 N6 107.3(3) . . ?
N8 U2 N7 111.8(3) . . ?
N8 U2 N9 70.6(3) . . ?
N8 U2 N10 113.5(3) . . ?
N10 U2 N6 112.0(3) . . ?
N10 U2 N7 103.3(3) . . ?
N10 U2 N9 173.8(3) . . ?
N10 V2 C77 86.7(5) . . ?
N10 V2 C78 110.2(5) . . ?
N10 V2 C79 142.2(5) . . ?
N10 V2 C80 133.5(5) . . ?
N10 V2 C81 100.0(5) . . ?
N10 V2 C82 85.8(5) . . ?
N10 V2 C83 99.8(5) . . ?
N10 V2 C84 134.1(5) . . ?
N10 V2 C85 140.5(5) . . ?
N10 V2 C86 108.5(5) . . ?
C77 V2 C78 35.0(4) . . ?
C77 V2 C79 56.8(4) . . ?
C77 V2 C80 56.3(5) . . ?
C77 V2 C81 35.3(5) . . ?
C77 V2 C83 156.3(5) . . ?
C77 V2 C84 134.2(5) . . ?
C77 V2 C85 128.8(5) . . ?
C77 V2 C86 141.8(5) . . ?
C78 V2 C79 33.5(4) . . ?
C78 V2 C80 55.6(5) . . ?
C78 V2 C84 115.7(5) . . ?
C78 V2 C85 96.7(5) . . ?
C78 V2 C86 107.7(5) . . ?
C80 V2 C79 33.1(4) . . ?
C80 V2 C84 78.2(5) . . ?
C80 V2 C85 85.5(5) . . ?
C81 V2 C78 57.9(5) . . ?
C81 V2 C79 56.6(5) . . ?
C81 V2 C80 33.6(5) . . ?
C81 V2 C83 121.0(5) . . ?
C81 V2 C84 105.8(5) . . ?
C81 V2 C85 119.0(5) . . ?
C81 V2 C86 151.4(5) . . ?
C82 V2 C77 168.5(5) . . ?
C82 V2 C78 142.2(5) . . ?
C82 V2 C79 128.4(5) . . ?
C82 V2 C80 134.4(5) . . ?
C82 V2 C81 155.4(5) . . ?
C82 V2 C83 34.5(5) . . ?
C82 V2 C84 56.3(5) . . ?
C82 V2 C85 56.2(5) . . ?
C82 V2 C86 35.0(5) . . ?
C83 V2 C78 149.8(4) . . ?
C83 V2 C79 117.4(5) . . ?
C83 V2 C80 105.3(5) . . ?
C83 V2 C84 34.3(4) . . ?
C83 V2 C85 55.8(5) . . ?
C83 V2 C86 57.4(5) . . ?
C84 V2 C79 83.3(5) . . ?
C84 V2 C85 32.0(5) . . ?
C85 V2 C79 72.5(5) . . ?
C86 V2 C79 97.2(5) . . ?
C86 V2 C80 118.0(5) . . ?
C86 V2 C84 55.3(5) . . ?
C86 V2 C85 33.4(5) . . ?
N6 Si4 C44 106.6(5) . . ?
N6 Si4 C47 112.9(5) . . ?
N6 Si4 C50 112.3(5) . . ?
C44 Si4 C50 106.6(5) . . ?
C47 Si4 C44 112.8(5) . . ?
C47 Si4 C50 105.7(6) . . ?
N7 Si5 C55 107.6(5) . . ?
N7 Si5 C58 113.0(5) . . ?
N7 Si5 C61 110.3(5) . . ?
C55 Si5 C58 106.4(6) . . ?
C55 Si5 C61 112.8(6) . . ?
C58 Si5 C61 106.8(6) . . ?
N8 Si6 C66 110.2(5) . . ?
N8 Si6 C69 108.1(5) . . ?
N8 Si6 C72 116.0(5) . . ?
C66 Si6 C72 103.5(5) . . ?
C69 Si6 C66 110.9(6) . . ?
C69 Si6 C72 108.0(5) . . ?
Si4 N6 U2 132.0(5) . . ?
C53 N6 U2 111.1(6) . . ?
C53 N6 Si4 116.8(7) . . ?
Si5 N7 U2 134.7(5) . . ?
C64 N7 U2 110.1(6) . . ?
C64 N7 Si5 115.1(7) . . ?
Si6 N8 U2 143.0(5) . . ?
C75 N8 U2 108.3(6) . . ?
C75 N8 Si6 108.7(6) . . ?
C54 N9 U2 107.4(7) . . ?
C54 N9 C65 110.8(8) . . ?
C54 N9 C76 113.9(9) . . ?
C65 N9 U2 106.9(6) . . ?
C76 N9 U2 106.5(6) . . ?
C76 N9 C65 110.9(9) . . ?
V2 N10 U2 171.5(6) . . ?
Si4 C44 H44 106.2 . . ?
C45 C44 Si4 114.0(9) . . ?
C45 C44 H44 106.2 . . ?
C45 C44 C46 110.3(11) . . ?
C46 C44 Si4 113.3(8) . . ?
C46 C44 H44 106.2 . . ?
C44 C45 H45A 109.5 . . ?
C44 C45 H45B 109.5 . . ?
C44 C45 H45C 109.5 . . ?
H45A C45 H45B 109.5 . . ?
H45A C45 H45C 109.5 . . ?
H45B C45 H45C 109.5 . . ?
C44 C46 H46A 109.5 . . ?
C44 C46 H46B 109.5 . . ?
C44 C46 H46C 109.5 . . ?
H46A C46 H46B 109.5 . . ?
H46A C46 H46C 109.5 . . ?
H46B C46 H46C 109.5 . . ?
Si4 C47 H47 106.1 . . ?
C48 C47 Si4 112.5(10) . . ?
C48 C47 H47 106.1 . . ?
C48 C47 C49 108.3(13) . . ?
C49 C47 Si4 116.8(9) . . ?
C49 C47 H47 106.1 . . ?
C47 C48 H48A 109.5 . . ?
C47 C48 H48B 109.5 . . ?
C47 C48 H48C 109.5 . . ?
H48A C48 H48B 109.5 . . ?
H48A C48 H48C 109.5 . . ?
H48B C48 H48C 109.5 . . ?
C47 C49 H49A 109.5 . . ?
C47 C49 H49B 109.5 . . ?
C47 C49 H49C 109.5 . . ?
H49A C49 H49B 109.5 . . ?
H49A C49 H49C 109.5 . . ?
H49B C49 H49C 109.5 . . ?
Si4 C50 H50 107.8 . . ?
C51 C50 Si4 112.1(9) . . ?
C51 C50 H50 107.8 . . ?
C52 C50 Si4 110.5(9) . . ?
C52 C50 H50 107.8 . . ?
C52 C50 C51 110.6(12) . . ?
C50 C51 H51A 109.5 . . ?
C50 C51 H51B 109.5 . . ?
C50 C51 H51C 109.5 . . ?
H51A C51 H51B 109.5 . . ?
H51A C51 H51C 109.5 . . ?
H51B C51 H51C 109.5 . . ?
C50 C52 H52A 109.5 . . ?
C50 C52 H52B 109.5 . . ?
C50 C52 H52C 109.5 . . ?
H52A C52 H52B 109.5 . . ?
H52A C52 H52C 109.5 . . ?
H52B C52 H52C 109.5 . . ?
N6 C53 H53A 109.8 . . ?
N6 C53 H53B 109.8 . . ?
N6 C53 C54 109.6(9) . . ?
H53A C53 H53B 108.2 . . ?
C54 C53 H53A 109.8 . . ?
C54 C53 H53B 109.8 . . ?
N9 C54 C53 108.9(9) . . ?
N9 C54 H54A 109.9 . . ?
N9 C54 H54B 109.9 . . ?
C53 C54 H54A 109.9 . . ?
C53 C54 H54B 109.9 . . ?
H54A C54 H54B 108.3 . . ?
Si5 C55 H55 106.1 . . ?
C56 C55 Si5 113.1(8) . . ?
C56 C55 H55 106.1 . . ?
C57 C55 Si5 115.7(9) . . ?
C57 C55 H55 106.1 . . ?
C57 C55 C56 109.1(10) . . ?
C55 C56 H56A 109.5 . . ?
C55 C56 H56B 109.5 . . ?
C55 C56 H56C 109.5 . . ?
H56A C56 H56B 109.5 . . ?
H56A C56 H56C 109.5 . . ?
H56B C56 H56C 109.5 . . ?
C55 C57 H57A 109.5 . . ?
C55 C57 H57B 109.5 . . ?
C55 C57 H57C 109.5 . . ?
H57A C57 H57B 109.5 . . ?
H57A C57 H57C 109.5 . . ?
H57B C57 H57C 109.5 . . ?
Si5 C58 H58 107.3 . . ?
C59 C58 Si5 112.3(8) . . ?
C59 C58 H58 107.3 . . ?
C60 C58 Si5 113.0(9) . . ?
C60 C58 H58 107.3 . . ?
C60 C58 C59 109.4(12) . . ?
C58 C59 H59A 109.5 . . ?
C58 C59 H59B 109.5 . . ?
C58 C59 H59C 109.5 . . ?
H59A C59 H59B 109.5 . . ?
H59A C59 H59C 109.5 . . ?
H59B C59 H59C 109.5 . . ?
C58 C60 H60A 109.5 . . ?
C58 C60 H60B 109.5 . . ?
C58 C60 H60C 109.5 . . ?
H60A C60 H60B 109.5 . . ?
H60A C60 H60C 109.5 . . ?
H60B C60 H60C 109.5 . . ?
Si5 C61 H61 105.3 . . ?
C62 C61 Si5 115.0(10) . . ?
C62 C61 H61 105.3 . . ?
C63 C61 Si5 115.0(9) . . ?
C63 C61 H61 105.3 . . ?
C63 C61 C62 109.9(12) . . ?
C61 C62 H62A 109.5 . . ?
C61 C62 H62B 109.5 . . ?
C61 C62 H62C 109.5 . . ?
H62A C62 H62B 109.5 . . ?
H62A C62 H62C 109.5 . . ?
H62B C62 H62C 109.5 . . ?
C61 C63 H63A 109.5 . . ?
C61 C63 H63B 109.5 . . ?
C61 C63 H63C 109.5 . . ?
H63A C63 H63B 109.5 . . ?
H63A C63 H63C 109.5 . . ?
H63B C63 H63C 109.5 . . ?
N7 C64 H64A 110.1 . . ?
N7 C64 H64B 110.1 . . ?
N7 C64 C65 108.1(9) . . ?
H64A C64 H64B 108.4 . . ?
C65 C64 H64A 110.1 . . ?
C65 C64 H64B 110.1 . . ?
N9 C65 C64 108.4(9) . . ?
N9 C65 H65A 110.0 . . ?
N9 C65 H65B 110.0 . . ?
C64 C65 H65A 110.0 . . ?
C64 C65 H65B 110.0 . . ?
H65A C65 H65B 108.4 . . ?
Si6 C66 H66 106.3 . . ?
C67 C66 Si6 112.2(8) . . ?
C67 C66 H66 106.3 . . ?
C67 C66 C68 109.3(10) . . ?
C68 C66 Si6 115.8(8) . . ?
C68 C66 H66 106.3 . . ?
C66 C67 H67A 109.5 . . ?
C66 C67 H67B 109.5 . . ?
C66 C67 H67C 109.5 . . ?
H67A C67 H67B 109.5 . . ?
H67A C67 H67C 109.5 . . ?
H67B C67 H67C 109.5 . . ?
C66 C68 H68A 109.5 . . ?
C66 C68 H68B 109.5 . . ?
C66 C68 H68C 109.5 . . ?
H68A C68 H68B 109.5 . . ?
H68A C68 H68C 109.5 . . ?
H68B C68 H68C 109.5 . . ?
Si6 C69 H69 106.4 . . ?
C70 C69 Si6 114.0(9) . . ?
C70 C69 H69 106.4 . . ?
C70 C69 C71 108.5(10) . . ?
C71 C69 Si6 114.5(9) . . ?
C71 C69 H69 106.4 . . ?
C69 C70 H70A 109.5 . . ?
C69 C70 H70B 109.5 . . ?
C69 C70 H70C 109.5 . . ?
H70A C70 H70B 109.5 . . ?
H70A C70 H70C 109.5 . . ?
H70B C70 H70C 109.5 . . ?
C69 C71 H71A 109.5 . . ?
C69 C71 H71B 109.5 . . ?
C69 C71 H71C 109.5 . . ?
H71A C71 H71B 109.5 . . ?
H71A C71 H71C 109.5 . . ?
H71B C71 H71C 109.5 . . ?
Si6 C72 H72 104.4 . . ?
C73 C72 Si6 116.2(8) . . ?
C73 C72 H72 104.4 . . ?
C74 C72 Si6 116.5(8) . . ?
C74 C72 H72 104.4 . . ?
C74 C72 C73 109.3(10) . . ?
C72 C73 H73A 109.5 . . ?
C72 C73 H73B 109.5 . . ?
C72 C73 H73C 109.5 . . ?
H73A C73 H73B 109.5 . . ?
H73A C73 H73C 109.5 . . ?
H73B C73 H73C 109.5 . . ?
C72 C74 H74A 109.5 . . ?
C72 C74 H74B 109.5 . . ?
C72 C74 H74C 109.5 . . ?
H74A C74 H74B 109.5 . . ?
H74A C74 H74C 109.5 . . ?
H74B C74 H74C 109.5 . . ?
N8 C75 H75A 109.9 . . ?
N8 C75 H75B 109.9 . . ?
N8 C75 C76 108.9(9) . . ?
H75A C75 H75B 108.3 . . ?
C76 C75 H75A 109.9 . . ?
C76 C75 H75B 109.9 . . ?
N9 C76 C75 109.4(8) . . ?
N9 C76 H76A 109.8 . . ?
N9 C76 H76B 109.8 . . ?
C75 C76 H76A 109.8 . . ?
C75 C76 H76B 109.8 . . ?
H76A C76 H76B 108.2 . . ?
V2 C77 H77 118.8 . . ?
C78 C77 V2 74.4(7) . . ?
C78 C77 H77 126.3 . . ?
C81 C77 V2 72.4(7) . . ?
C81 C77 H77 126.3 . . ?
C81 C77 C78 107.3(12) . . ?
V2 C78 H78 116.3 . . ?
C77 C78 V2 70.6(7) . . ?
C77 C78 H78 125.2 . . ?
C77 C78 C79 109.6(12) . . ?
C79 C78 V2 79.7(8) . . ?
C79 C78 H78 125.2 . . ?
V2 C79 H79 126.0 . . ?
C78 C79 V2 66.8(7) . . ?
C78 C79 H79 127.5 . . ?
C78 C79 C80 104.9(12) . . ?
C80 C79 V2 71.2(8) . . ?
C80 C79 H79 127.5 . . ?
V2 C80 H80 123.6 . . ?
C79 C80 V2 75.7(8) . . ?
C79 C80 H80 125.0 . . ?
C81 C80 V2 67.1(8) . . ?
C81 C80 C79 109.9(13) . . ?
C81 C80 H80 125.0 . . ?
V2 C81 H81 114.6 . . ?
C77 C81 V2 72.3(7) . . ?
C77 C81 H81 126.0 . . ?
C80 C81 V2 79.3(8) . . ?
C80 C81 C77 107.9(12) . . ?
C80 C81 H81 126.0 . . ?
V2 C82 H82 117.3 . . ?
C83 C82 V2 73.6(7) . . ?
C83 C82 H82 125.8 . . ?
C83 C82 C86 108.4(13) . . ?
C86 C82 V2 75.3(8) . . ?
C86 C82 H82 125.8 . . ?
V2 C83 H83 115.1 . . ?
C82 C83 V2 71.9(7) . . ?
C82 C83 H83 126.0 . . ?
C82 C83 C84 108.0(12) . . ?
C84 C83 V2 79.2(8) . . ?
C84 C83 H83 126.0 . . ?
V2 C84 H84 123.9 . . ?
C83 C84 V2 66.5(7) . . ?
C83 C84 H84 126.0 . . ?
C85 C84 V2 75.1(9) . . ?
C85 C84 C83 107.9(13) . . ?
C85 C84 H84 126.0 . . ?
V2 C85 H85 125.0 . . ?
C84 C85 V2 72.9(8) . . ?
C84 C85 H85 126.0 . . ?
C84 C85 C86 108.0(13) . . ?
C86 C85 V2 67.7(8) . . ?
C86 C85 H85 126.0 . . ?
V2 C86 H86 117.2 . . ?
C82 C86 V2 69.7(7) . . ?
C82 C86 C85 107.6(13) . . ?
C82 C86 H86 126.2 . . ?
C85 C86 V2 78.9(9) . . ?
C85 C86 H86 126.2 . . ?

loop_
_geom_bond_atom_site_label_1
_geom_bond_atom_site_label_2
_geom_bond_distance
_geom_bond_site_symmetry_2
_geom_bond_publ_flag
U1 N1 2.261(9) . ?
U1 N2 2.274(8) . ?
U1 N3 2.285(8) . ?
U1 N4 2.674(10) . ?
U1 N5 2.261(9) . ?
V1 N5 1.680(9) . ?
V1 C34 2.306(12) . ?
V1 C35 2.327(13) . ?
V1 C36 2.476(13) . ?
V1 C37 2.522(13) . ?
V1 C38 2.357(13) . ?
V1 C39 2.312(13) . ?
V1 C40 2.362(12) . ?
V1 C41 2.523(12) . ?
V1 C42 2.475(13) . ?
V1 C43 2.338(12) . ?
Si1 N1 1.735(9) . ?
Si1 C1 1.902(12) . ?
Si1 C4 1.913(12) . ?
Si1 C7 1.896(15) . ?
Si2 N2 1.751(9) . ?
Si2 C12 1.886(14) . ?
Si2 C15 1.927(15) . ?
Si2 C18 1.885(12) . ?
Si3 N3 1.736(10) . ?
Si3 C23 1.922(13) . ?
Si3 C26 1.883(12) . ?
Si3 C29 1.896(12) . ?
N1 C10 1.493(14) . ?
N2 C21 1.489(13) . ?
N3 C32 1.500(15) . ?
N4 C11 1.479(14) . ?
N4 C22 1.481(14) . ?
N4 C33 1.496(15) . ?
C1 H1 1.0000 . ?
C1 C2 1.530(18) . ?
C1 C3 1.541(17) . ?
C2 H2A 0.9800 . ?
C2 H2B 0.9800 . ?
C2 H2C 0.9800 . ?
C3 H3A 0.9800 . ?
C3 H3B 0.9800 . ?
C3 H3C 0.9800 . ?
C4 H4 1.0000 . ?
C4 C5 1.536(16) . ?
C4 C6 1.543(18) . ?
C5 H5A 0.9800 . ?
C5 H5B 0.9800 . ?
C5 H5C 0.9800 . ?
C6 H6A 0.9800 . ?
C6 H6B 0.9800 . ?
C6 H6C 0.9800 . ?
C7 H7 1.0000 . ?
C7 C8 1.562(17) . ?
C7 C9 1.508(17) . ?
C8 H8A 0.9800 . ?
C8 H8B 0.9800 . ?
C8 H8C 0.9800 . ?
C9 H9A 0.9800 . ?
C9 H9B 0.9800 . ?
C9 H9C 0.9800 . ?
C10 H10A 0.9900 . ?
C10 H10B 0.9900 . ?
C10 C11 1.531(15) . ?
C11 H11A 0.9900 . ?
C11 H11B 0.9900 . ?
C12 H12 1.0000 . ?
C12 C13 1.55(2) . ?
C12 C14 1.534(17) . ?
C13 H13A 0.9800 . ?
C13 H13B 0.9800 . ?
C13 H13C 0.9800 . ?
C14 H14A 0.9800 . ?
C14 H14B 0.9800 . ?
C14 H14C 0.9800 . ?
C15 H15 1.0000 . ?
C15 C16 1.53(2) . ?
C15 C17 1.53(2) . ?
C16 H16A 0.9800 . ?
C16 H16B 0.9800 . ?
C16 H16C 0.9800 . ?
C17 H17A 0.9800 . ?
C17 H17B 0.9800 . ?
C17 H17C 0.9800 . ?
C18 H18 1.0000 . ?
C18 C19 1.47(2) . ?
C18 C20 1.55(2) . ?
C19 H19A 0.9800 . ?
C19 H19B 0.9800 . ?
C19 H19C 0.9800 . ?
C20 H20A 0.9800 . ?
C20 H20B 0.9800 . ?
C20 H20C 0.9800 . ?
C21 H21A 0.9900 . ?
C21 H21B 0.9900 . ?
C21 C22 1.507(16) . ?
C22 H22A 0.9900 . ?
C22 H22B 0.9900 . ?
C23 H23 1.0000 . ?
C23 C24 1.52(2) . ?
C23 C25 1.52(2) . ?
C24 H24A 0.9800 . ?
C24 H24B 0.9800 . ?
C24 H24C 0.9800 . ?
C25 H25A 0.9800 . ?
C25 H25B 0.9800 . ?
C25 H25C 0.9800 . ?
C26 H26 1.0000 . ?
C26 C27 1.519(18) . ?
C26 C28 1.532(17) . ?
C27 H27A 0.9800 . ?
C27 H27B 0.9800 . ?
C27 H27C 0.9800 . ?
C28 H28A 0.9800 . ?
C28 H28B 0.9800 . ?
C28 H28C 0.9800 . ?
C29 H29 1.0000 . ?
C29 C30 1.541(18) . ?
C29 C31 1.544(19) . ?
C30 H30A 0.9800 . ?
C30 H30B 0.9800 . ?
C30 H30C 0.9800 . ?
C31 H31A 0.9800 . ?
C31 H31B 0.9800 . ?
C31 H31C 0.9800 . ?
C32 H32A 0.9900 . ?
C32 H32B 0.9900 . ?
C32 C33 1.504(17) . ?
C33 H33A 0.9900 . ?
C33 H33B 0.9900 . ?
C34 H34 0.9500 . ?
C34 C35 1.389(19) . ?
C34 C38 1.420(19) . ?
C35 H35 0.9500 . ?
C35 C36 1.413(19) . ?
C36 H36 0.9500 . ?
C36 C37 1.37(2) . ?
C37 H37 0.9500 . ?
C37 C38 1.42(2) . ?
C38 H38 0.9500 . ?
C39 H39 0.9500 . ?
C39 C40 1.400(19) . ?
C39 C43 1.396(18) . ?
C40 H40 0.9500 . ?
C40 C41 1.393(19) . ?
C41 H41 0.9500 . ?
C41 C42 1.37(2) . ?
C42 H42 0.9500 . ?
C42 C43 1.41(2) . ?
C43 H43 0.9500 . ?
U2 N6 2.274(8) . ?
U2 N7 2.270(8) . ?
U2 N8 2.256(8) . ?
U2 N9 2.680(8) . ?
U2 N10 2.261(10) . ?
V2 N10 1.690(10) . ?
V2 C77 2.317(12) . ?
V2 C78 2.367(12) . ?
V2 C79 2.534(13) . ?
V2 C80 2.474(14) . ?
V2 C81 2.319(13) . ?
V2 C82 2.303(13) . ?
V2 C83 2.325(11) . ?
V2 C84 2.491(14) . ?
V2 C85 2.519(15) . ?
V2 C86 2.375(13) . ?
Si4 N6 1.737(9) . ?
Si4 C44 1.900(12) . ?
Si4 C47 1.882(13) . ?
Si4 C50 1.901(13) . ?
Si5 N7 1.740(9) . ?
Si5 C55 1.887(12) . ?
Si5 C58 1.899(12) . ?
Si5 C61 1.917(14) . ?
Si6 N8 1.771(9) . ?
Si6 C66 1.902(12) . ?
Si6 C69 1.882(12) . ?
Si6 C72 1.908(12) . ?
N6 C53 1.469(14) . ?
N7 C64 1.502(14) . ?
N8 C75 1.510(13) . ?
N9 C54 1.465(13) . ?
N9 C65 1.491(14) . ?
N9 C76 1.474(14) . ?
C44 H44 1.0000 . ?
C44 C45 1.522(17) . ?
C44 C46 1.550(16) . ?
C45 H45A 0.9800 . ?
C45 H45B 0.9800 . ?
C45 H45C 0.9800 . ?
C46 H46A 0.9800 . ?
C46 H46B 0.9800 . ?
C46 H46C 0.9800 . ?
C47 H47 1.0000 . ?
C47 C48 1.53(2) . ?
C47 C49 1.549(19) . ?
C48 H48A 0.9800 . ?
C48 H48B 0.9800 . ?
C48 H48C 0.9800 . ?
C49 H49A 0.9800 . ?
C49 H49B 0.9800 . ?
C49 H49C 0.9800 . ?
C50 H50 1.0000 . ?
C50 C51 1.549(19) . ?
C50 C52 1.542(17) . ?
C51 H51A 0.9800 . ?
C51 H51B 0.9800 . ?
C51 H51C 0.9800 . ?
C52 H52A 0.9800 . ?
C52 H52B 0.9800 . ?
C52 H52C 0.9800 . ?
C53 H53A 0.9900 . ?
C53 H53B 0.9900 . ?
C53 C54 1.533(17) . ?
C54 H54A 0.9900 . ?
C54 H54B 0.9900 . ?
C55 H55 1.0000 . ?
C55 C56 1.532(16) . ?
C55 C57 1.523(17) . ?
C56 H56A 0.9800 . ?
C56 H56B 0.9800 . ?
C56 H56C 0.9800 . ?
C57 H57A 0.9800 . ?
C57 H57B 0.9800 . ?
C57 H57C 0.9800 . ?
C58 H58 1.0000 . ?
C58 C59 1.523(19) . ?
C58 C60 1.519(17) . ?
C59 H59A 0.9800 . ?
C59 H59B 0.9800 . ?
C59 H59C 0.9800 . ?
C60 H60A 0.9800 . ?
C60 H60B 0.9800 . ?
C60 H60C 0.9800 . ?
C61 H61 1.0000 . ?
C61 C62 1.532(18) . ?
C61 C63 1.52(2) . ?
C62 H62A 0.9800 . ?
C62 H62B 0.9800 . ?
C62 H62C 0.9800 . ?
C63 H63A 0.9800 . ?
C63 H63B 0.9800 . ?
C63 H63C 0.9800 . ?
C64 H64A 0.9900 . ?
C64 H64B 0.9900 . ?
C64 C65 1.542(17) . ?
C65 H65A 0.9900 . ?
C65 H65B 0.9900 . ?
C66 H66 1.0000 . ?
C66 C67 1.519(16) . ?
C66 C68 1.543(16) . ?
C67 H67A 0.9800 . ?
C67 H67B 0.9800 . ?
C67 H67C 0.9800 . ?
C68 H68A 0.9800 . ?
C68 H68B 0.9800 . ?
C68 H68C 0.9800 . ?
C69 H69 1.0000 . ?
C69 C70 1.496(18) . ?
C69 C71 1.559(16) . ?
C70 H70A 0.9800 . ?
C70 H70B 0.9800 . ?
C70 H70C 0.9800 . ?
C71 H71A 0.9800 . ?
C71 H71B 0.9800 . ?
C71 H71C 0.9800 . ?
C72 H72 1.0000 . ?
C72 C73 1.545(16) . ?
C72 C74 1.528(16) . ?
C73 H73A 0.9800 . ?
C73 H73B 0.9800 . ?
C73 H73C 0.9800 . ?
C74 H74A 0.9800 . ?
C74 H74B 0.9800 . ?
C74 H74C 0.9800 . ?
C75 H75A 0.9900 . ?
C75 H75B 0.9900 . ?
C75 C76 1.519(15) . ?
C76 H76A 0.9900 . ?
C76 H76B 0.9900 . ?
C77 H77 0.9500 . ?
C77 C78 1.408(17) . ?
C77 C81 1.407(18) . ?
C78 H78 0.9500 . ?
C78 C79 1.422(19) . ?
C79 H79 0.9500 . ?
C79 C80 1.43(2) . ?
C80 H80 0.9500 . ?
C80 C81 1.39(2) . ?
C81 H81 0.9500 . ?
C82 H82 0.9500 . ?
C82 C83 1.374(19) . ?
C82 C86 1.410(19) . ?
C83 H83 0.9500 . ?
C83 C84 1.428(19) . ?
C84 H84 0.9500 . ?
C84 C85 1.38(2) . ?
C85 H85 0.9500 . ?
C85 C86 1.41(2) . ?
C86 H86 0.9500 . ?

loop_
_geom_torsion_atom_site_label_1
_geom_torsion_atom_site_label_2
_geom_torsion_atom_site_label_3
_geom_torsion_atom_site_label_4
_geom_torsion
_geom_torsion_site_symmetry_1
_geom_torsion_site_symmetry_2
_geom_torsion_site_symmetry_3
_geom_torsion_site_symmetry_4
_geom_torsion_publ_flag
U1 N1 C10 C11 -65.4(10) . . . . ?
U1 N2 C21 C22 -65.5(9) . . . . ?
U1 N3 C32 C33 -64.5(11) . . . . ?
U1 N4 C11 C10 -26.8(10) . . . . ?
U1 N4 C22 C21 -26.6(9) . . . . ?
U1 N4 C33 C32 -27.7(10) . . . . ?
V1 C34 C35 C36 -71.1(10) . . . . ?
V1 C34 C38 C37 71.6(10) . . . . ?
V1 C35 C36 C37 -64.9(11) . . . . ?
V1 C36 C37 C38 -57.6(10) . . . . ?
V1 C37 C38 C34 -65.3(9) . . . . ?
V1 C39 C40 C41 -72.4(9) . . . . ?
V1 C39 C43 C42 70.3(10) . . . . ?
V1 C40 C41 C42 -59.5(10) . . . . ?
V1 C41 C42 C43 -61.2(9) . . . . ?
V1 C42 C43 C39 -65.7(9) . . . . ?
Si1 N1 C10 C11 112.7(9) . . . . ?
Si2 N2 C21 C22 105.8(8) . . . . ?
Si3 N3 C32 C33 115.3(9) . . . . ?
N1 Si1 C7 C8 179.0(9) . . . . ?
N1 Si1 C7 C9 52.8(10) . . . . ?
N1 C10 C11 N4 59.5(12) . . . . ?
N2 Si2 C12 C13 55.9(10) . . . . ?
N2 Si2 C12 C14 -175.9(10) . . . . ?
N2 Si2 C18 C19 -160.2(10) . . . . ?
N2 Si2 C18 C20 67.5(11) . . . . ?
N2 C21 C22 N4 60.3(11) . . . . ?
N3 Si3 C26 C27 60.2(12) . . . . ?
N3 Si3 C26 C28 -170.8(10) . . . . ?
N3 Si3 C29 C30 -51.2(11) . . . . ?
N3 Si3 C29 C31 72.2(10) . . . . ?
N3 C32 C33 N4 60.7(13) . . . . ?
C1 Si1 N1 U1 -107.1(8) . . . . ?
C1 Si1 N1 C10 75.4(9) . . . . ?
C1 Si1 C7 C8 -60.7(10) . . . . ?
C1 Si1 C7 C9 173.0(9) . . . . ?
C4 Si1 N1 U1 134.2(7) . . . . ?
C4 Si1 N1 C10 -43.3(9) . . . . ?
C4 Si1 C7 C8 57.5(10) . . . . ?
C4 Si1 C7 C9 -68.8(10) . . . . ?
C7 Si1 N1 U1 10.4(9) . . . . ?
C7 Si1 N1 C10 -167.1(8) . . . . ?
C11 N4 C22 C21 92.1(11) . . . . ?
C11 N4 C33 C32 -145.5(10) . . . . ?
C12 Si2 N2 U1 -134.9(7) . . . . ?
C12 Si2 N2 C21 56.8(8) . . . . ?
C12 Si2 C18 C19 -41.5(13) . . . . ?
C12 Si2 C18 C20 -173.9(10) . . . . ?
C15 Si2 N2 U1 104.7(8) . . . . ?
C15 Si2 N2 C21 -63.6(9) . . . . ?
C15 Si2 C12 C13 177.9(9) . . . . ?
C15 Si2 C12 C14 -53.9(12) . . . . ?
C15 Si2 C18 C19 79.8(13) . . . . ?
C15 Si2 C18 C20 -52.5(13) . . . . ?
C18 Si2 N2 U1 -14.1(8) . . . . ?
C18 Si2 N2 C21 177.6(8) . . . . ?
C18 Si2 C12 C13 -60.3(11) . . . . ?
C18 Si2 C12 C14 68.0(12) . . . . ?
C22 N4 C11 C10 -145.4(10) . . . . ?
C22 N4 C33 C32 89.6(11) . . . . ?
C23 Si3 N3 U1 141.0(7) . . . . ?
C23 Si3 N3 C32 -38.6(10) . . . . ?
C23 Si3 C26 C27 -63.5(12) . . . . ?
C23 Si3 C26 C28 65.5(11) . . . . ?
C23 Si3 C29 C30 71.2(10) . . . . ?
C23 Si3 C29 C31 -165.5(9) . . . . ?
C26 Si3 N3 U1 16.9(8) . . . . ?
C26 Si3 N3 C32 -162.8(8) . . . . ?
C26 Si3 C29 C30 -167.8(9) . . . . ?
C26 Si3 C29 C31 -44.5(10) . . . . ?
C29 Si3 N3 U1 -100.5(7) . . . . ?
C29 Si3 N3 C32 79.9(10) . . . . ?
C29 Si3 C26 C27 -179.8(11) . . . . ?
C29 Si3 C26 C28 -50.8(11) . . . . ?
C33 N4 C11 C10 90.2(11) . . . . ?
C33 N4 C22 C21 -143.4(9) . . . . ?
C34 C35 C36 V1 66.3(9) . . . . ?
C34 C35 C36 C37 1.4(16) . . . . ?
C35 C34 C38 V1 -66.5(9) . . . . ?
C35 C34 C38 C37 5.1(15) . . . . ?
C35 C36 C37 V1 59.4(10) . . . . ?
C35 C36 C37 C38 1.8(16) . . . . ?
C36 C37 C38 V1 61.1(10) . . . . ?
C36 C37 C38 C34 -4.2(16) . . . . ?
C38 C34 C35 V1 67.0(9) . . . . ?
C38 C34 C35 C36 -4.0(16) . . . . ?
C39 C40 C41 V1 65.9(9) . . . . ?
C39 C40 C41 C42 6.5(15) . . . . ?
C40 C39 C43 V1 -67.4(9) . . . . ?
C40 C39 C43 C42 2.9(15) . . . . ?
C40 C41 C42 V1 56.6(10) . . . . ?
C40 C41 C42 C43 -4.6(16) . . . . ?
C41 C42 C43 V1 66.8(10) . . . . ?
C41 C42 C43 C39 1.1(15) . . . . ?
C43 C39 C40 V1 66.7(9) . . . . ?
C43 C39 C40 C41 -5.6(14) . . . . ?
U2 N6 C53 C54 -63.2(9) . . . . ?
U2 N7 C64 C65 -65.5(10) . . . . ?
U2 N8 C75 C76 -67.1(9) . . . . ?
U2 N9 C54 C53 -28.3(10) . . . . ?
U2 N9 C65 C64 -29.1(9) . . . . ?
U2 N9 C76 C75 -25.2(9) . . . . ?
V2 C77 C78 C79 -70.9(9) . . . . ?
V2 C77 C81 C80 72.1(10) . . . . ?
V2 C78 C79 C80 -61.5(9) . . . . ?
V2 C79 C80 C81 -58.7(10) . . . . ?
V2 C80 C81 C77 -67.3(9) . . . . ?
V2 C82 C83 C84 -71.8(9) . . . . ?
V2 C82 C86 C85 70.6(10) . . . . ?
V2 C83 C84 C85 -64.2(10) . . . . ?
V2 C84 C85 C86 -58.8(10) . . . . ?
V2 C85 C86 C82 -64.3(9) . . . . ?
Si4 N6 C53 C54 118.8(8) . . . . ?
Si5 N7 C64 C65 112.1(9) . . . . ?
Si6 N8 C75 C76 110.7(8) . . . . ?
N6 Si4 C47 C48 176.1(13) . . . . ?
N6 Si4 C47 C49 -57.7(13) . . . . ?
N6 C53 C54 N9 60.3(11) . . . . ?
N7 Si5 C55 C56 179.6(9) . . . . ?
N7 Si5 C55 C57 52.8(10) . . . . ?
N7 Si5 C58 C59 71.4(11) . . . . ?
N7 Si5 C58 C60 -52.9(11) . . . . ?
N7 C64 C65 N9 62.0(11) . . . . ?
N8 Si6 C69 C70 36.0(10) . . . . ?
N8 Si6 C69 C71 161.8(9) . . . . ?
N8 C75 C76 N9 60.6(11) . . . . ?
C44 Si4 N6 U2 18.9(8) . . . . ?
C44 Si4 N6 C53 -163.6(8) . . . . ?
C44 Si4 C47 C48 -62.9(14) . . . . ?
C44 Si4 C47 C49 63.3(13) . . . . ?
C47 Si4 N6 U2 143.3(6) . . . . ?
C47 Si4 N6 C53 -39.3(9) . . . . ?
C50 Si4 N6 U2 -97.4(7) . . . . ?
C50 Si4 N6 C53 80.0(9) . . . . ?
C50 Si4 C47 C48 53.1(14) . . . . ?
C50 Si4 C47 C49 179.3(11) . . . . ?
C54 N9 C65 C64 87.5(11) . . . . ?
C54 N9 C76 C75 -143.3(9) . . . . ?
C55 Si5 N7 U2 7.0(9) . . . . ?
C55 Si5 N7 C64 -169.8(8) . . . . ?
C55 Si5 C58 C59 -46.5(11) . . . . ?
C55 Si5 C58 C60 -170.8(9) . . . . ?
C58 Si5 N7 U2 -110.2(7) . . . . ?
C58 Si5 N7 C64 73.1(9) . . . . ?
C58 Si5 C55 C56 -59.0(11) . . . . ?
C58 Si5 C55 C57 174.2(9) . . . . ?
C61 Si5 N7 U2 130.4(7) . . . . ?
C61 Si5 N7 C64 -46.3(9) . . . . ?
C61 Si5 C55 C56 57.7(11) . . . . ?
C61 Si5 C55 C57 -69.1(10) . . . . ?
C61 Si5 C58 C59 -167.1(10) . . . . ?
C61 Si5 C58 C60 68.5(11) . . . . ?
C65 N9 C54 C53 -144.7(9) . . . . ?
C65 N9 C76 C75 90.8(10) . . . . ?
C66 Si6 N8 U2 -127.2(8) . . . . ?
C66 Si6 N8 C75 56.1(8) . . . . ?
C66 Si6 C69 C70 156.9(9) . . . . ?
C66 Si6 C69 C71 -77.3(11) . . . . ?
C69 Si6 N8 U2 -5.9(10) . . . . ?
C69 Si6 N8 C75 177.5(7) . . . . ?
C72 Si6 N8 U2 115.6(8) . . . . ?
C72 Si6 N8 C75 -61.0(8) . . . . ?
C72 Si6 C69 C70 -90.3(10) . . . . ?
C72 Si6 C69 C71 35.5(11) . . . . ?
C76 N9 C54 C53 89.4(10) . . . . ?
C76 N9 C65 C64 -144.9(9) . . . . ?
C77 C78 C79 V2 64.9(8) . . . . ?
C77 C78 C79 C80 3.5(15) . . . . ?
C78 C77 C81 V2 -66.8(9) . . . . ?
C78 C77 C81 C80 5.3(14) . . . . ?
C78 C79 C80 V2 58.5(9) . . . . ?
C78 C79 C80 C81 -0.1(15) . . . . ?
C79 C80 C81 V2 64.0(10) . . . . ?
C79 C80 C81 C77 -3.2(15) . . . . ?
C81 C77 C78 V2 65.4(8) . . . . ?
C81 C77 C78 C79 -5.5(14) . . . . ?
C82 C83 C84 V2 66.7(9) . . . . ?
C82 C83 C84 C85 2.5(15) . . . . ?
C83 C82 C86 V2 -66.7(9) . . . . ?
C83 C82 C86 C85 3.9(16) . . . . ?
C83 C84 C85 V2 58.7(9) . . . . ?
C83 C84 C85 C86 -0.1(16) . . . . ?
C84 C85 C86 V2 62.1(10) . . . . ?
C84 C85 C86 C82 -2.3(16) . . . . ?
C86 C82 C83 V2 67.8(9) . . . . ?
C86 C82 C83 C84 -3.9(15) . . . . ?

loop_
_twin_individual_id
_twin_individual_mass_fraction_refined
1 0.8113(14)
2 0.1887(14)
